data_1568886
loop_
_publ_author_name
'Chen, Zhikang'
'Zhao, Wuchao'
'Liu, Conglei'
'Jiang, Liuying'
'Fu, Gang'
'Zhang, Yuetao'
'Zhu, Hongping'

_publ_section_title
;
 Phosphonium ylide/organoaluminum-based Lewis pairs for the highly
 efficient living/controlled polymerization of alkyl (meth)acrylates
;
_journal_issue 19
_journal_name_full 'Polymer Chemistry'
_journal_page_first 2344
_journal_page_last 2354
_journal_paper_doi 10.1039/D3PY00301A
_journal_volume 14
_journal_year 2023
_chemical_formula_moiety '2(C51 H68 Al O2 P), 2(C7 H8)'
_chemical_formula_sum 'C116 H152 Al2 O4 P2'
_chemical_formula_weight 1726.27
_space_group_crystal_system triclinic
_space_group_IT_number 2
_space_group_name_Hall '-P 1'
_space_group_name_H-M_alt 'P -1'
_atom_sites_solution_hydrogens geom
_audit_creation_date 2022-12-23
_audit_creation_method
;
Olex2 1.2
(compiled 2018.05.29 svn.r3508 for OlexSys, GUI svn.r5506)
;
_audit_update_record
;
2022-12-23 deposited with the CCDC.	2023-04-17 downloaded from the CCDC.
;
_cell_angle_alpha 73.892(2)
_cell_angle_beta 88.976(2)
_cell_angle_gamma 88.672(2)
_cell_formula_units_Z 2
_cell_length_a 15.9438(4)
_cell_length_b 17.9944(3)
_cell_length_c 18.5158(4)
_cell_measurement_reflns_used 32210
_cell_measurement_temperature 100(1)
_cell_measurement_theta_max 58.8180
_cell_measurement_theta_min 2.4990
_cell_volume 5101.9(2)
_computing_cell_refinement 'CrysAlisPro 1.171.41.110a (Rigaku OD, 2021)'
_computing_data_collection 'CrysAlisPro 1.171.41.110a (Rigaku OD, 2021)'
_computing_data_reduction 'CrysAlisPro 1.171.41.110a (Rigaku OD, 2021)'
_computing_molecular_graphics 'Olex2 (Dolomanov et al., 2009)'
_computing_publication_material 'Olex2 (Dolomanov et al., 2009)'
_computing_structure_refinement 'ShelXL (Sheldrick, 2015)'
_computing_structure_solution 'SHELXS-97 (Sheldrick, 1990)'
_diffrn_ambient_environment N~2~
_diffrn_ambient_temperature 100(1)
_diffrn_detector 'Hybrid Pixel Array Detector'
_diffrn_detector_area_resol_mean 10.0000
_diffrn_detector_type HyPix
_diffrn_measured_fraction_theta_full 0.775
_diffrn_measured_fraction_theta_max 0.981
_diffrn_measurement_details
;
List of Runs (angles in degrees, time in seconds):

  # Type    Start    End  Width  t~exp~   \w     \q     \k     \f   Frames
#--------------------------------------------------------------------------
  1  \w    -76.00 -48.00   1.00    0.32    --    0.86 178.00   0.00   28
  2  \w    -81.00 -56.00   1.00    0.32    --    0.86 178.00  90.00   25
  3  \w     11.00  76.00   1.00    0.32    --    0.86  57.00-150.00   65
  4  \w    -21.00  10.00   1.00    0.32    --    0.86  57.00-150.00   31
  5  \w    -28.00  43.00   1.00    0.32    --    0.86  86.00 128.00   71
  6  \w     93.00 151.00   1.00    1.28    --   75.81 125.00  90.00   58
  7  \w    107.00 133.00   1.00    1.28    --   75.81  86.00 128.00   26
  8  \w     35.00 107.00   1.00    1.28    --   75.81 -86.00  10.00   72
  9  \w     33.00 101.00   1.00    1.28    --   75.81-125.00  30.00   68
 10  \w     56.00 116.00   1.00    1.28    --   75.81-125.00  90.00   60
 11  \w     48.00 102.00   1.00    1.28    --   75.81-125.00 -30.00   54
 12  \w     32.00 117.00   1.00    1.28    --   75.81-125.00-150.00   85
 13  \w     45.00 103.00   1.00    1.28    --   75.81 -99.00-150.00   58
 14  \w      1.00  37.00   1.00    1.28    --   75.81 -99.00-150.00   36
 15  \w      1.00  31.00   1.00    0.32    --    0.86 -99.00 -90.00   30
 16  \w    -20.00  31.00   1.00    0.32    --    0.86 -86.00  10.00   51
 17  \w      6.00  58.00   1.00    1.28    --   75.81 -57.00-120.00   52
 18  \w      2.00  55.00   1.00    1.28    --   75.81 -57.00-150.00   53
 19  \w      7.00  34.00   1.00    1.28    --   75.81 -57.00-180.00   27
 20  \w     -4.00  26.00   1.00    1.28    --   75.81 -19.00-180.00   30
 21  \w     -6.00  19.00   1.00    1.28    --   75.81 -19.00-150.00   25
 22  \w     -6.00  26.00   1.00    1.28    --   75.81 -19.00 -90.00   32
 23  \w     -2.00  23.00   1.00    1.28    --   75.81 -19.00  30.00   25
 24  \w     -6.00  26.00   1.00    1.28    --   75.81 -19.00  60.00   32
 25  \w     -6.00  25.00   1.00    1.28    --   75.81 -19.00  90.00   31
 26  \w     -6.00  25.00   1.00    1.28    --   75.81 -19.00 120.00   31
 27  \w   -143.00-111.00   1.00    1.28    --  -74.09 -86.00  10.00   32
 28  \w   -108.00 -83.00   1.00    1.28    --  -74.09 -86.00  10.00   25
 29  \w    -41.00  -2.00   1.00    1.28    --  -74.09  37.00 120.00   39
 30  \w    -38.00  -8.00   1.00    1.28    --  -74.09  37.00  90.00   30
 31  \w    -40.00   5.00   1.00    1.28    --  -74.09  37.00  60.00   45
 32  \w    -25.00   6.00   1.00    1.28    --  -74.09  19.00  60.00   31
 33  \w    -26.00   6.00   1.00    1.28    --  -74.09  19.00  30.00   32
 34  \w    -20.00   6.00   1.00    1.28    --  -74.09  19.00 -30.00   26
 35  \w    -29.00   0.00   1.00    1.28    --  -74.09  37.00 -60.00   29
 36  \w    -90.00 -42.00   1.00    1.28    --  -74.09 125.00  90.00   48
 37  \w    -68.00 -42.00   1.00    1.28    --  -74.09  86.00 128.00   26
 38  \w    -59.00 -11.00   1.00    1.28    --  -74.09 125.00  30.00   48
;
_diffrn_measurement_device 'four-circle diffractometer'
_diffrn_measurement_device_type 'XtaLAB Synergy, Dualflex, HyPix'
_diffrn_measurement_method '\w scans'
_diffrn_orient_matrix_type 'CrysAlisPro convention (1999,Acta A55,543-557)'
_diffrn_orient_matrix_UB_11 0.0916813000
_diffrn_orient_matrix_UB_12 -0.0029981000
_diffrn_orient_matrix_UB_13 -0.0269217000
_diffrn_orient_matrix_UB_21 -0.0203114000
_diffrn_orient_matrix_UB_22 0.0641753000
_diffrn_orient_matrix_UB_23 -0.0723649000
_diffrn_orient_matrix_UB_31 0.0229042000
_diffrn_orient_matrix_UB_32 0.0617766000
_diffrn_orient_matrix_UB_33 0.0392375000
_diffrn_radiation_monochromator mirror
_diffrn_radiation_probe x-ray
_diffrn_radiation_type CuK\a
_diffrn_radiation_wavelength 1.54184
_diffrn_reflns_av_R_equivalents 0.0197
_diffrn_reflns_av_unetI/netI 0.0194
_diffrn_reflns_Laue_measured_fraction_full 0.775
_diffrn_reflns_Laue_measured_fraction_max 0.981
_diffrn_reflns_limit_h_max 17
_diffrn_reflns_limit_h_min -17
_diffrn_reflns_limit_k_max 19
_diffrn_reflns_limit_k_min -13
_diffrn_reflns_limit_l_max 20
_diffrn_reflns_limit_l_min -17
_diffrn_reflns_number 46473
_diffrn_reflns_point_group_measured_fraction_full 0.775
_diffrn_reflns_point_group_measured_fraction_max 0.981
_diffrn_reflns_theta_full 67.684
_diffrn_reflns_theta_max 58.778
_diffrn_reflns_theta_min 2.484
_diffrn_source 'micro-focus sealed X-ray tube'
_diffrn_source_type 'PhotonJet (Cu) X-ray Source'
_exptl_absorpt_coefficient_mu 0.939
_exptl_absorpt_correction_T_max 1.00000
_exptl_absorpt_correction_T_min 0.87688
_exptl_absorpt_correction_type multi-scan
_exptl_absorpt_process_details
;
CrysAlisPro 1.171.41.110a (Rigaku Oxford Diffraction, 2021)
Empirical absorption correction using spherical harmonics,
implemented in SCALE3 ABSPACK scaling algorithm.
;
_exptl_crystal_colour yellow
_exptl_crystal_density_diffrn 1.124
_exptl_crystal_density_method 'not measured'
_exptl_crystal_description block
_exptl_crystal_F_000 1872
_exptl_crystal_size_max 0.2
_exptl_crystal_size_mid 0.2
_exptl_crystal_size_min 0.1
_refine_diff_density_max 0.519
_refine_diff_density_min -0.373
_refine_diff_density_rms 0.039
_refine_ls_extinction_coef 0.00027(4)
_refine_ls_extinction_expression Fc^*^=kFc[1+0.001xFc^2^\l^3^/sin(2\q)]^-1/4^
_refine_ls_extinction_method SHELXL
_refine_ls_goodness_of_fit_ref 1.032
_refine_ls_hydrogen_treatment constr
_refine_ls_matrix_type full
_refine_ls_number_parameters 1191
_refine_ls_number_reflns 14312
_refine_ls_number_restraints 198
_refine_ls_restrained_S_all 1.031
_refine_ls_R_factor_all 0.0405
_refine_ls_R_factor_gt 0.0378
_refine_ls_shift/su_max 0.001
_refine_ls_shift/su_mean 0.000
_refine_ls_structure_factor_coef Fsqd
_refine_ls_weighting_details 'w=1/[\s^2^(Fo^2^)+(0.0478P)^2^+3.4668P] where P=(Fo^2^+2Fc^2^)/3'
_refine_ls_weighting_scheme calc
_refine_ls_wR_factor_gt 0.0978
_refine_ls_wR_factor_ref 0.0996
_reflns_Friedel_coverage 0.000
_reflns_number_gt 13228
_reflns_number_total 14312
_reflns_threshold_expression 'I > 2\s(I)'
_cod_data_source_file d3py00301a2.cif
_cod_data_source_block czk-210721
_cod_depositor_comments 'Adding full bibliography for 1568884--1568888.cif.'
_cod_database_code 1568886
_shelxl_version_number 2013-4
_chemical_oxdiff_formula 'Si C N B'
_shelx_space_group_comment
;
The symmetry employed for this shelxl refinement is uniquely defined
by the following loop, which should always be used as a source of
symmetry information in preference to the above space-group names.
They are only intended as comments.
;
_shelx_estimated_absorpt_t_max 0.912
_shelx_estimated_absorpt_t_min 0.834
_diffrn_oxdiff_digest_frames
;
01c51cb02aafeda9ef748c30c3a8a41ab3015679740
;
_reflns_odcompleteness_completeness 99.97
_reflns_odcompleteness_iscentric 1
_reflns_odcompleteness_theta 55.92
_olex2_refinement_description
;
1. Fixed Uiso
 At 1.2 times of:
  All C(H) groups
 At 1.5 times of:
  All C(H,H,H) groups
2. Rigid bond restraints
 C110, C111, C112, C113, C114, C115, C116
 with sigma for 1-2 distances of 0.01 and sigma for 1-3 distances of 0.01
 C7A, C1A, C2A, C3A, C4A, C5A, C6A
 with sigma for 1-2 distances of 0.01 and sigma for 1-3 distances of 0.01
3. Uiso/Uaniso restraints and constraints
C110 \\sim C111 \\sim C112 \\sim C113 \\sim C114 \\sim C115 \\sim C116: within
7A with sigma of 0.015 and sigma for terminal atoms of 0.015
C7A \\sim C1A \\sim C2A \\sim C3A \\sim C4A \\sim C5A \\sim C6A: within 2A with
sigma of 0.015 and sigma for terminal atoms of 0.015
4. Others
 Sof(C7A)=Sof(H7AA)=Sof(H7AB)=Sof(H7AC)=Sof(C1A)=Sof(H1A)=Sof(C2A)=Sof(H2AA)=
 Sof(C3A)=Sof(H3A)=Sof(C4A)=Sof(H4A)=Sof(C5A)=Sof(H5A)=Sof(C6A)=1-FVAR(1)
 Sof(C110)=Sof(H11A)=Sof(H11B)=Sof(H11C)=Sof(C111)=Sof(C112)=Sof(H112)=
 Sof(C113)=Sof(H113)=Sof(C114)=Sof(H114)=Sof(C115)=Sof(H115)=Sof(C116)=
 Sof(H116)=FVAR(1)
5.a Ternary CH refined with riding coordinates:
 C1(H1), C53(H53)
5.b Me refined with riding coordinates:
 C2(H2A,H2B,H2C), C21(H21A,H21B,H21C)
5.c Aromatic/amide H refined with riding coordinates:
 C4(H4), C5(H5), C6(H6), C7(H7), C8(H8), C10(H10), C11(H11), C12(H12),
 C13(H13), C14(H14), C16(H16), C17(H17), C18(H18), C19(H19), C20(H20), C24(H24),
  C26(H26), C39(H39), C41(H41), C55(H55), C56(H56), C57(H57), C58(H58),
 C59(H59), C61(H61), C62(H62), C63(H63), C64(H64), C65(H65), C67(H67), C68(H68),
  C69(H69), C70(H70), C71(H71), C75(H75), C77(H77), C90(H90), C92(H92),
 C105(H105), C106(H106), C107(H107), C108(H108), C109(H109), C112(H112),
 C113(H113), C114(H114), C115(H115), C116(H116), C1A(H1A), C2A(H2AA), C3A(H3A),
 C4A(H4A), C5A(H5A)
5.d Fitted hexagon refined as free rotating group:
 C111(C112,C113,C114,C115,C116), C1A(C2A,C3A,C4A,C5A,C6A)
5.e Idealised Me refined as rotating group:
 C28(H28A,H28B,H28C), C30(H30A,H30B,H30C), C31(H31A,H31B,H31C), C32(H32A,H32B,
 H32C), C34(H34A,H34B,H34C), C35(H35A,H35B,H35C), C36(H36A,H36B,H36C), C43(H43A,
 H43B,H43C), C45(H45A,H45B,H45C), C46(H46A,H46B,H46C), C47(H47A,H47B,H47C),
 C49(H49A,H49B,H49C), C50(H50A,H50B,H50C), C51(H51A,H51B,H51C), C52(H52A,H52B,
 H52C), C72(H72A,H72B,H72C), C79(H79A,H79B,H79C), C81(H81A,H81B,H81C), C82(H82A,
 H82B,H82C), C83(H83A,H83B,H83C), C85(H85A,H85B,H85C), C86(H86A,H86B,H86C),
 C87(H87A,H87B,H87C), C94(H94A,H94B,H94C), C96(H96A,H96B,H96C), C97(H97A,H97B,
 H97C), C98(H98A,H98B,H98C), C100(H10A,H10B,H10C), C101(H10D,H10E,H10F),
 C102(H10G,H10H,H10I), C103(H10J,H10K,H10L), C110(H11A,H11B,H11C), C7A(H7AA,
 H7AB,H7AC)
;
_olex2_submission_special_instructions 'No special instructions were received'
_oxdiff_exptl_absorpt_empirical_details
;
Empirical correction (ABSPACK) includes:
- Absorption correction using spherical harmonics
- Frame scaling
;
_oxdiff_exptl_absorpt_empirical_full_max 1.281
_oxdiff_exptl_absorpt_empirical_full_min 0.748

loop_
_space_group_symop_operation_xyz
'x, y, z'
'-x, -y, -z'

loop_
_atom_site_label
_atom_site_type_symbol
_atom_site_fract_x
_atom_site_fract_y
_atom_site_fract_z
_atom_site_U_iso_or_equiv
_atom_site_adp_type
_atom_site_occupancy
_atom_site_site_symmetry_order
_atom_site_calc_flag
_atom_site_refinement_flags_posn
_atom_site_refinement_flags_adp
_atom_site_refinement_flags_occupancy
_atom_site_disorder_assembly
_atom_site_disorder_group
P1 P 0.03097(3) -0.02818(2) 0.70292(2) 0.01696(11) Uani 1 1 d . . . . .
Al1 Al 0.06607(3) 0.13729(3) 0.75168(3) 0.01783(12) Uani 1 1 d . . . . .
O1 O 0.00035(7) 0.14272(7) 0.82847(6) 0.0204(3) Uani 1 1 d . . . . .
O2 O 0.07479(7) 0.22774(7) 0.68452(6) 0.0204(3) Uani 1 1 d . . . . .
C1 C -0.00057(11) 0.06833(10) 0.69889(9) 0.0191(4) Uani 1 1 d . . . . .
H1 H -0.0569 0.0629 0.7242 0.023 Uiso 1 1 calc R . . . .
C2 C -0.01928(12) 0.11082(10) 0.61545(10) 0.0253(4) Uani 1 1 d . . . . .
H2A H -0.0505 0.0767 0.5930 0.038 Uiso 1 1 calc R . . . .
H2B H 0.0337 0.1248 0.5878 0.038 Uiso 1 1 calc R . . . .
H2C H -0.0528 0.1578 0.6129 0.038 Uiso 1 1 calc R . . . .
C3 C 0.05466(11) -0.08917(10) 0.79532(10) 0.0221(4) Uani 1 1 d . . . . .
C4 C 0.05670(11) -0.06133(12) 0.85808(10) 0.0278(4) Uani 1 1 d . . . . .
H4 H 0.0408 -0.0092 0.8542 0.033 Uiso 1 1 calc R . . . .
C5 C 0.08197(13) -0.10990(14) 0.92630(11) 0.0391(5) Uani 1 1 d . . . . .
H5 H 0.0831 -0.0910 0.9693 0.047 Uiso 1 1 calc R . . . .
C6 C 0.10539(13) -0.18506(14) 0.93241(12) 0.0437(6) Uani 1 1 d . . . . .
H6 H 0.1244 -0.2174 0.9792 0.052 Uiso 1 1 calc R . . . .
C7 C 0.10157(13) -0.21446(13) 0.87056(13) 0.0419(6) Uani 1 1 d . . . . .
H7 H 0.1165 -0.2670 0.8753 0.050 Uiso 1 1 calc R . . . .
C8 C 0.07587(12) -0.16651(11) 0.80185(11) 0.0307(5) Uani 1 1 d . . . . .
H8 H 0.0727 -0.1862 0.7594 0.037 Uiso 1 1 calc R . . . .
C9 C 0.12322(11) -0.03084(9) 0.64574(10) 0.0186(4) Uani 1 1 d . . . . .
C10 C 0.20059(11) -0.05079(10) 0.68004(10) 0.0211(4) Uani 1 1 d . . . . .
H10 H 0.2046 -0.0629 0.7332 0.025 Uiso 1 1 calc R . . . .
C11 C 0.27174(11) -0.05303(10) 0.63681(11) 0.0259(4) Uani 1 1 d . . . . .
H11 H 0.3246 -0.0660 0.6604 0.031 Uiso 1 1 calc R . . . .
C12 C 0.26661(12) -0.03649(10) 0.55958(11) 0.0266(4) Uani 1 1 d . . . . .
H12 H 0.3156 -0.0390 0.5303 0.032 Uiso 1 1 calc R . . . .
C13 C 0.19003(12) -0.01619(10) 0.52494(10) 0.0258(4) Uani 1 1 d . . . . .
H13 H 0.1866 -0.0045 0.4718 0.031 Uiso 1 1 calc R . . . .
C14 C 0.11843(11) -0.01286(10) 0.56724(10) 0.0214(4) Uani 1 1 d . . . . .
H14 H 0.0661 0.0016 0.5431 0.026 Uiso 1 1 calc R . . . .
C15 C -0.05070(11) -0.07918(10) 0.66964(9) 0.0197(4) Uani 1 1 d . . . . .
C16 C -0.03283(12) -0.12994(10) 0.62640(10) 0.0247(4) Uani 1 1 d . . . . .
H16 H 0.0230 -0.1353 0.6095 0.030 Uiso 1 1 calc R . . . .
C17 C -0.09619(12) -0.17270(11) 0.60797(11) 0.0292(4) Uani 1 1 d . . . . .
H17 H -0.0838 -0.2067 0.5780 0.035 Uiso 1 1 calc R . . . .
C18 C -0.17738(12) -0.16579(11) 0.63326(11) 0.0289(4) Uani 1 1 d . . . . .
H18 H -0.2207 -0.1951 0.6206 0.035 Uiso 1 1 calc R . . . .
C19 C -0.19551(12) -0.11608(11) 0.67700(11) 0.0280(4) Uani 1 1 d . . . . .
H19 H -0.2512 -0.1118 0.6947 0.034 Uiso 1 1 calc R . . . .
C20 C -0.13296(11) -0.07274(10) 0.69496(10) 0.0238(4) Uani 1 1 d . . . . .
H20 H -0.1458 -0.0384 0.7246 0.029 Uiso 1 1 calc R . . . .
C21 C 0.17439(11) 0.09128(11) 0.79461(10) 0.0253(4) Uani 1 1 d . . . . .
H21A H 0.2017 0.1268 0.8180 0.038 Uiso 1 1 calc R . . . .
H21B H 0.2107 0.0822 0.7545 0.038 Uiso 1 1 calc R . . . .
H21C H 0.1644 0.0421 0.8325 0.038 Uiso 1 1 calc R . . . .
C22 C -0.04730(11) 0.19015(10) 0.85864(9) 0.0200(4) Uani 1 1 d . . . . .
C23 C -0.00964(11) 0.24778(10) 0.88643(9) 0.0217(4) Uani 1 1 d . . . . .
C24 C -0.06070(12) 0.30958(10) 0.89324(10) 0.0253(4) Uani 1 1 d . . . . .
H24 H -0.0356 0.3512 0.9066 0.030 Uiso 1 1 calc R . . . .
C25 C -0.14629(12) 0.31300(11) 0.88135(10) 0.0275(4) Uani 1 1 d . . . . .
C26 C -0.18254(12) 0.24708(11) 0.87222(10) 0.0262(4) Uani 1 1 d . . . . .
H26 H -0.2420 0.2453 0.8712 0.031 Uiso 1 1 calc R . . . .
C27 C -0.13581(11) 0.18306(10) 0.86438(9) 0.0220(4) Uani 1 1 d . . . . .
C28 C -0.19887(15) 0.38380(12) 0.88240(13) 0.0417(5) Uani 1 1 d . . . . .
H28A H -0.2461 0.3685 0.9176 0.063 Uiso 1 1 calc GR . . . .
H28B H -0.2203 0.4082 0.8319 0.063 Uiso 1 1 calc GR . . . .
H28C H -0.1643 0.4206 0.8984 0.063 Uiso 1 1 calc GR . . . .
C29 C 0.08300(12) 0.24358(11) 0.91052(10) 0.0249(4) Uani 1 1 d . . . . .
C30 C 0.09581(13) 0.29079(12) 0.96750(11) 0.0344(5) Uani 1 1 d . . . . .
H30A H 0.0854 0.3458 0.9429 0.052 Uiso 1 1 calc GR . . . .
H30B H 0.1535 0.2831 0.9858 0.052 Uiso 1 1 calc GR . . . .
H30C H 0.0566 0.2733 1.0099 0.052 Uiso 1 1 calc GR . . . .
C31 C 0.10927(12) 0.15998(11) 0.95167(11) 0.0309(4) Uani 1 1 d . . . . .
H31A H 0.0989 0.1263 0.9194 0.046 Uiso 1 1 calc GR . . . .
H31B H 0.0765 0.1424 0.9984 0.046 Uiso 1 1 calc GR . . . .
H31C H 0.1691 0.1580 0.9634 0.046 Uiso 1 1 calc GR . . . .
C32 C 0.14118(12) 0.27718(12) 0.84318(11) 0.0300(4) Uani 1 1 d . . . . .
H32A H 0.1332 0.2499 0.8048 0.045 Uiso 1 1 calc GR . . . .
H32B H 0.1996 0.2708 0.8596 0.045 Uiso 1 1 calc GR . . . .
H32C H 0.1279 0.3323 0.8220 0.045 Uiso 1 1 calc GR . . . .
C33 C -0.18472(11) 0.10944(11) 0.86384(10) 0.0254(4) Uani 1 1 d . . . . .
C34 C -0.25589(13) 0.09714(13) 0.92366(12) 0.0376(5) Uani 1 1 d . . . . .
H34A H -0.2836 0.0482 0.9270 0.056 Uiso 1 1 calc GR . . . .
H34B H -0.2969 0.1399 0.9093 0.056 Uiso 1 1 calc GR . . . .
H34C H -0.2323 0.0955 0.9726 0.056 Uiso 1 1 calc GR . . . .
C35 C -0.22403(13) 0.11778(12) 0.78726(11) 0.0337(5) Uani 1 1 d . . . . .
H35A H -0.1797 0.1239 0.7489 0.051 Uiso 1 1 calc GR . . . .
H35B H -0.2616 0.1633 0.7747 0.051 Uiso 1 1 calc GR . . . .
H35C H -0.2561 0.0714 0.7891 0.051 Uiso 1 1 calc GR . . . .
C36 C -0.13137(12) 0.03516(11) 0.88512(11) 0.0290(4) Uani 1 1 d . . . . .
H36A H -0.0913 0.0352 0.8444 0.043 Uiso 1 1 calc GR . . . .
H36B H -0.1678 -0.0096 0.8933 0.043 Uiso 1 1 calc GR . . . .
H36C H -0.1008 0.0323 0.9313 0.043 Uiso 1 1 calc GR . . . .
C37 C 0.07689(11) 0.27450(10) 0.61322(9) 0.0207(4) Uani 1 1 d . . . . .
C38 C 0.00728(11) 0.32512(10) 0.58519(10) 0.0219(4) Uani 1 1 d . . . . .
C39 C 0.00659(13) 0.36389(10) 0.50868(10) 0.0268(4) Uani 1 1 d . . . . .
H39 H -0.0410 0.3953 0.4891 0.032 Uiso 1 1 calc R . . . .
C40 C 0.07181(13) 0.35884(11) 0.45987(10) 0.0299(5) Uani 1 1 d . . . . .
C41 C 0.14285(13) 0.31782(10) 0.49025(10) 0.0280(4) Uani 1 1 d . . . . .
H41 H 0.1900 0.3176 0.4582 0.034 Uiso 1 1 calc R . . . .
C42 C 0.14878(12) 0.27656(10) 0.56594(10) 0.0235(4) Uani 1 1 d . . . . .
C43 C 0.06545(17) 0.39665(13) 0.37645(11) 0.0436(6) Uani 1 1 d . . . . .
H43A H 0.0220 0.4375 0.3673 0.065 Uiso 1 1 calc GR . . . .
H43B H 0.0508 0.3578 0.3510 0.065 Uiso 1 1 calc GR . . . .
H43C H 0.1195 0.4192 0.3570 0.065 Uiso 1 1 calc GR . . . .
C44 C 0.23218(12) 0.23447(10) 0.59421(11) 0.0258(4) Uani 1 1 d . . . . .
C45 C 0.22211(13) 0.14731(11) 0.60656(12) 0.0306(4) Uani 1 1 d . . . . .
H45A H 0.1752 0.1292 0.6415 0.046 Uiso 1 1 calc GR . . . .
H45B H 0.2738 0.1200 0.6277 0.046 Uiso 1 1 calc GR . . . .
H45C H 0.2109 0.1370 0.5584 0.046 Uiso 1 1 calc GR . . . .
C46 C 0.30407(13) 0.25855(12) 0.53647(12) 0.0347(5) Uani 1 1 d . . . . .
H46A H 0.2915 0.2429 0.4913 0.052 Uiso 1 1 calc GR . . . .
H46B H 0.3565 0.2333 0.5582 0.052 Uiso 1 1 calc GR . . . .
H46C H 0.3100 0.3148 0.5231 0.052 Uiso 1 1 calc GR . . . .
C47 C 0.26155(12) 0.25380(11) 0.66532(11) 0.0259(4) Uani 1 1 d . . . . .
H47A H 0.2158 0.2451 0.7026 0.039 Uiso 1 1 calc GR . . . .
H47B H 0.2779 0.3081 0.6525 0.039 Uiso 1 1 calc GR . . . .
H47C H 0.3098 0.2205 0.6862 0.039 Uiso 1 1 calc GR . . . .
C48 C -0.06360(11) 0.34139(10) 0.63677(10) 0.0231(4) Uani 1 1 d . . . . .
C49 C -0.11588(11) 0.27010(10) 0.67365(10) 0.0245(4) Uani 1 1 d . . . . .
H49A H -0.0791 0.2286 0.7029 0.037 Uiso 1 1 calc GR . . . .
H49B H -0.1435 0.2525 0.6346 0.037 Uiso 1 1 calc GR . . . .
H49C H -0.1584 0.2835 0.7070 0.037 Uiso 1 1 calc GR . . . .
C50 C -0.02511(12) 0.37204(11) 0.69813(10) 0.0255(4) Uani 1 1 d . . . . .
H50A H 0.0166 0.3345 0.7258 0.038 Uiso 1 1 calc GR . . . .
H50B H -0.0694 0.3797 0.7329 0.038 Uiso 1 1 calc GR . . . .
H50C H 0.0020 0.4214 0.6749 0.038 Uiso 1 1 calc GR . . . .
C51 C -0.12522(12) 0.40476(11) 0.59404(11) 0.0295(4) Uani 1 1 d . . . . .
H51A H -0.1534 0.3871 0.5554 0.044 Uiso 1 1 calc GR . . . .
H51B H -0.0944 0.4519 0.5702 0.044 Uiso 1 1 calc GR . . . .
H51C H -0.1671 0.4156 0.6293 0.044 Uiso 1 1 calc GR . . . .
P2 P 0.43406(3) 0.46714(2) 0.70307(2) 0.01960(11) Uani 1 1 d . . . . .
Al2 Al 0.41240(3) 0.64538(3) 0.73083(3) 0.01698(12) Uani 1 1 d . . . . .
O3 O 0.39780(7) 0.73053(6) 0.65747(6) 0.0189(3) Uani 1 1 d . . . . .
O4 O 0.48812(7) 0.65802(6) 0.79580(6) 0.0190(3) Uani 1 1 d . . . . .
C52 C 0.49075(13) 0.59553(11) 0.60025(10) 0.0286(4) Uani 1 1 d . . . . .
H52A H 0.5249 0.5577 0.5829 0.043 Uiso 1 1 calc GR . . . .
H52B H 0.5215 0.6438 0.5915 0.043 Uiso 1 1 calc GR . . . .
H52C H 0.4380 0.6056 0.5725 0.043 Uiso 1 1 calc GR . . . .
C53 C 0.47148(11) 0.56307(10) 0.68537(10) 0.0205(4) Uani 1 1 d . . . . .
H53 H 0.5282 0.5557 0.7088 0.025 Uiso 1 1 calc R . . . .
C54 C 0.42082(11) 0.41975(10) 0.80207(10) 0.0224(4) Uani 1 1 d . . . . .
C55 C 0.44588(12) 0.45478(11) 0.85585(10) 0.0272(4) Uani 1 1 d . . . . .
H55 H 0.4678 0.5055 0.8407 0.033 Uiso 1 1 calc R . . . .
C56 C 0.43906(13) 0.41601(12) 0.93147(11) 0.0349(5) Uani 1 1 d . . . . .
H56 H 0.4569 0.4401 0.9681 0.042 Uiso 1 1 calc R . . . .
C57 C 0.40657(13) 0.34256(12) 0.95413(11) 0.0361(5) Uani 1 1 d . . . . .
H57 H 0.4012 0.3165 1.0061 0.043 Uiso 1 1 calc R . . . .
C58 C 0.38186(13) 0.30719(12) 0.90083(12) 0.0353(5) Uani 1 1 d . . . . .
H58 H 0.3596 0.2566 0.9163 0.042 Uiso 1 1 calc R . . . .
C59 C 0.38937(12) 0.34490(11) 0.82494(11) 0.0297(4) Uani 1 1 d . . . . .
H59 H 0.3732 0.3199 0.7885 0.036 Uiso 1 1 calc R . . . .
C60 C 0.51120(12) 0.40616(10) 0.67166(11) 0.0259(4) Uani 1 1 d . . . . .
C61 C 0.59267(13) 0.40625(13) 0.69804(15) 0.0446(6) Uani 1 1 d . . . . .
H61 H 0.6056 0.4390 0.7285 0.054 Uiso 1 1 calc R . . . .
C62 C 0.65482(15) 0.35899(15) 0.68020(17) 0.0568(7) Uani 1 1 d . . . . .
H62 H 0.7097 0.3584 0.6994 0.068 Uiso 1 1 calc R . . . .
C63 C 0.63665(15) 0.31252(13) 0.63419(14) 0.0476(6) Uani 1 1 d . . . . .
H63 H 0.6797 0.2817 0.6202 0.057 Uiso 1 1 calc R . . . .
C64 C 0.55655(15) 0.31103(12) 0.60883(12) 0.0405(5) Uani 1 1 d . . . . .
H64 H 0.5442 0.2786 0.5779 0.049 Uiso 1 1 calc R . . . .
C65 C 0.49326(13) 0.35689(11) 0.62826(11) 0.0317(5) Uani 1 1 d . . . . .
H65 H 0.4376 0.3544 0.6117 0.038 Uiso 1 1 calc R . . . .
C66 C 0.33706(11) 0.46280(9) 0.65646(10) 0.0205(4) Uani 1 1 d . . . . .
C67 C 0.33514(12) 0.47461(10) 0.57852(10) 0.0242(4) Uani 1 1 d . . . . .
H67 H 0.3854 0.4850 0.5495 0.029 Uiso 1 1 calc R . . . .
C68 C 0.25976(12) 0.47103(10) 0.54384(11) 0.0272(4) Uani 1 1 d . . . . .
H68 H 0.2585 0.4790 0.4910 0.033 Uiso 1 1 calc R . . . .
C69 C 0.18625(12) 0.45593(10) 0.58579(11) 0.0278(4) Uani 1 1 d . . . . .
H69 H 0.1348 0.4525 0.5619 0.033 Uiso 1 1 calc R . . . .
C70 C 0.18779(12) 0.44584(10) 0.66261(11) 0.0277(4) Uani 1 1 d . . . . .
H70 H 0.1371 0.4366 0.6912 0.033 Uiso 1 1 calc R . . . .
C71 C 0.26257(11) 0.44906(10) 0.69798(10) 0.0234(4) Uani 1 1 d . . . . .
H71 H 0.2632 0.4419 0.7508 0.028 Uiso 1 1 calc R . . . .
C72 C 0.30787(11) 0.60353(10) 0.78343(10) 0.0232(4) Uani 1 1 d . . . . .
H72A H 0.2785 0.6438 0.8011 0.035 Uiso 1 1 calc GR . . . .
H72B H 0.3213 0.5594 0.8265 0.035 Uiso 1 1 calc GR . . . .
H72C H 0.2719 0.5867 0.7489 0.035 Uiso 1 1 calc GR . . . .
C73 C 0.53116(11) 0.70719(10) 0.82493(9) 0.0196(4) Uani 1 1 d . . . . .
C74 C 0.48938(11) 0.76003(10) 0.85898(9) 0.0225(4) Uani 1 1 d . . . . .
C75 C 0.53598(13) 0.81985(11) 0.87159(10) 0.0281(4) Uani 1 1 d . . . . .
H75 H 0.5077 0.8576 0.8906 0.034 Uiso 1 1 calc R . . . .
C76 C 0.62105(13) 0.82678(11) 0.85780(11) 0.0313(5) Uani 1 1 d . . . . .
C77 C 0.66226(12) 0.76668(11) 0.83794(10) 0.0285(4) Uani 1 1 d . . . . .
H77 H 0.7217 0.7677 0.8334 0.034 Uiso 1 1 calc R . . . .
C78 C 0.62071(11) 0.70456(10) 0.82421(10) 0.0225(4) Uani 1 1 d . . . . .
C79 C 0.66815(16) 0.89525(14) 0.86810(15) 0.0509(6) Uani 1 1 d . . . . .
H79A H 0.6482 0.9072 0.9141 0.076 Uiso 1 1 calc GR . . . .
H79B H 0.6584 0.9402 0.8248 0.076 Uiso 1 1 calc GR . . . .
H79C H 0.7283 0.8826 0.8721 0.076 Uiso 1 1 calc GR . . . .
C80 C 0.67323(11) 0.63352(11) 0.81641(11) 0.0263(4) Uani 1 1 d . . . . .
C81 C 0.76530(12) 0.63834(13) 0.83774(13) 0.0378(5) Uani 1 1 d . . . . .
H81A H 0.7949 0.5897 0.8387 0.057 Uiso 1 1 calc GR . . . .
H81B H 0.7676 0.6472 0.8875 0.057 Uiso 1 1 calc GR . . . .
H81C H 0.7921 0.6812 0.8006 0.057 Uiso 1 1 calc GR . . . .
C82 C 0.63844(13) 0.56102(11) 0.87278(12) 0.0357(5) Uani 1 1 d . . . . .
H82A H 0.5785 0.5572 0.8639 0.054 Uiso 1 1 calc GR . . . .
H82B H 0.6464 0.5645 0.9241 0.054 Uiso 1 1 calc GR . . . .
H82C H 0.6683 0.5150 0.8663 0.054 Uiso 1 1 calc GR . . . .
C83 C 0.67565(12) 0.62363(11) 0.73684(11) 0.0305(4) Uani 1 1 d . . . . .
H83A H 0.6182 0.6238 0.7188 0.046 Uiso 1 1 calc GR . . . .
H83B H 0.7038 0.5744 0.7376 0.046 Uiso 1 1 calc GR . . . .
H83C H 0.7065 0.6663 0.7032 0.046 Uiso 1 1 calc GR . . . .
C84 C 0.39650(12) 0.75308(11) 0.88461(10) 0.0263(4) Uani 1 1 d . . . . .
C85 C 0.37611(14) 0.79885(13) 0.94210(12) 0.0391(5) Uani 1 1 d . . . . .
H85A H 0.3183 0.7888 0.9606 0.059 Uiso 1 1 calc GR . . . .
H85B H 0.3823 0.8543 0.9179 0.059 Uiso 1 1 calc GR . . . .
H85C H 0.4148 0.7825 0.9844 0.059 Uiso 1 1 calc GR . . . .
C86 C 0.33857(12) 0.78616(11) 0.81800(11) 0.0281(4) Uani 1 1 d . . . . .
H86A H 0.2802 0.7752 0.8341 0.042 Uiso 1 1 calc GR . . . .
H86B H 0.3527 0.7622 0.7777 0.042 Uiso 1 1 calc GR . . . .
H86C H 0.3457 0.8422 0.7995 0.042 Uiso 1 1 calc GR . . . .
C87 C 0.37698(12) 0.66845(11) 0.92614(11) 0.0299(4) Uani 1 1 d . . . . .
H87A H 0.3168 0.6638 0.9379 0.045 Uiso 1 1 calc GR . . . .
H87B H 0.4089 0.6525 0.9729 0.045 Uiso 1 1 calc GR . . . .
H87C H 0.3928 0.6351 0.8941 0.045 Uiso 1 1 calc GR . . . .
C88 C 0.38781(11) 0.77874(9) 0.58724(9) 0.0181(4) Uani 1 1 d . . . . .
C89 C 0.45251(11) 0.83075(9) 0.55347(9) 0.0188(4) Uani 1 1 d . . . . .
C90 C 0.44359(11) 0.87377(10) 0.47831(10) 0.0212(4) Uani 1 1 d . . . . .
H90 H 0.4883 0.9060 0.4547 0.025 Uiso 1 1 calc R . . . .
C91 C 0.37291(12) 0.87164(10) 0.43671(10) 0.0229(4) Uani 1 1 d . . . . .
C92 C 0.30767(11) 0.82632(10) 0.47347(10) 0.0214(4) Uani 1 1 d . . . . .
H92 H 0.2575 0.8263 0.4466 0.026 Uiso 1 1 calc R . . . .
C93 C 0.31156(11) 0.78069(9) 0.54770(10) 0.0193(4) Uani 1 1 d . . . . .
C94 C 0.36473(13) 0.92004(12) 0.35625(11) 0.0330(5) Uani 1 1 d . . . . .
H94A H 0.4092 0.9584 0.3443 0.050 Uiso 1 1 calc GR . . . .
H94B H 0.3098 0.9466 0.3495 0.050 Uiso 1 1 calc GR . . . .
H94C H 0.3699 0.8866 0.3227 0.050 Uiso 1 1 calc GR . . . .
C95 C 0.52811(11) 0.84627(10) 0.59749(10) 0.0200(4) Uani 1 1 d . . . . .
C96 C 0.49608(11) 0.88000(11) 0.66079(10) 0.0237(4) Uani 1 1 d . . . . .
H96A H 0.4554 0.8449 0.6923 0.036 Uiso 1 1 calc GR . . . .
H96B H 0.4690 0.9305 0.6389 0.036 Uiso 1 1 calc GR . . . .
H96C H 0.5434 0.8862 0.6916 0.036 Uiso 1 1 calc GR . . . .
C97 C 0.58067(11) 0.77345(10) 0.63140(10) 0.0223(4) Uani 1 1 d . . . . .
H97A H 0.5467 0.7361 0.6683 0.033 Uiso 1 1 calc GR . . . .
H97B H 0.6296 0.7868 0.6562 0.033 Uiso 1 1 calc GR . . . .
H97C H 0.5995 0.7506 0.5915 0.033 Uiso 1 1 calc GR . . . .
C98 C 0.58826(11) 0.90551(10) 0.54832(10) 0.0243(4) Uani 1 1 d . . . . .
H98A H 0.6112 0.8855 0.5078 0.036 Uiso 1 1 calc GR . . . .
H98B H 0.6342 0.9145 0.5792 0.036 Uiso 1 1 calc GR . . . .
H98C H 0.5577 0.9543 0.5266 0.036 Uiso 1 1 calc GR . . . .
C99 C 0.23339(11) 0.73518(10) 0.58317(10) 0.0214(4) Uani 1 1 d . . . . .
C100 C 0.25064(12) 0.64883(10) 0.59248(11) 0.0260(4) Uani 1 1 d . . . . .
H10A H 0.3006 0.6320 0.6233 0.039 Uiso 1 1 calc GR . . . .
H10B H 0.2601 0.6402 0.5430 0.039 Uiso 1 1 calc GR . . . .
H10C H 0.2023 0.6190 0.6171 0.039 Uiso 1 1 calc GR . . . .
C101 C 0.15538(12) 0.75763(11) 0.53364(11) 0.0278(4) Uani 1 1 d . . . . .
H10D H 0.1648 0.7436 0.4866 0.042 Uiso 1 1 calc GR . . . .
H10E H 0.1449 0.8135 0.5224 0.042 Uiso 1 1 calc GR . . . .
H10F H 0.1067 0.7301 0.5603 0.042 Uiso 1 1 calc GR . . . .
C102 C 0.20830(11) 0.75165(10) 0.65798(10) 0.0232(4) Uani 1 1 d . . . . .
H10G H 0.2573 0.7440 0.6906 0.035 Uiso 1 1 calc GR . . . .
H10H H 0.1641 0.7163 0.6828 0.035 Uiso 1 1 calc GR . . . .
H10I H 0.1876 0.8052 0.6481 0.035 Uiso 1 1 calc GR . . . .
C103 C 0.19267(15) 0.49450(14) 0.96733(13) 0.0470(6) Uani 1 1 d . . . . .
H10J H 0.2177 0.4492 0.9549 0.070 Uiso 1 1 calc GR . . . .
H10K H 0.1732 0.4796 1.0198 0.070 Uiso 1 1 calc GR . . . .
H10L H 0.2348 0.5348 0.9604 0.070 Uiso 1 1 calc GR . . . .
C104 C 0.12047(14) 0.52460(12) 0.91714(12) 0.0380(5) Uani 1 1 d . . . . .
C105 C 0.05827(16) 0.57186(14) 0.93585(13) 0.0491(6) Uani 1 1 d . . . . .
H105 H 0.0614 0.5849 0.9821 0.059 Uiso 1 1 calc R . . . .
C106 C -0.00769(16) 0.60002(16) 0.88853(14) 0.0544(7) Uani 1 1 d . . . . .
H106 H -0.0494 0.6325 0.9020 0.065 Uiso 1 1 calc R . . . .
C107 C -0.01317(16) 0.58124(17) 0.82201(14) 0.0556(7) Uani 1 1 d . . . . .
H107 H -0.0582 0.6011 0.7888 0.067 Uiso 1 1 calc R . . . .
C108 C 0.04627(16) 0.53407(19) 0.80390(15) 0.0629(8) Uani 1 1 d . . . . .
H108 H 0.0419 0.5203 0.7582 0.076 Uiso 1 1 calc R . . . .
C109 C 0.11266(15) 0.50584(15) 0.85039(13) 0.0482(6) Uani 1 1 d . . . . .
H109 H 0.1536 0.4731 0.8364 0.058 Uiso 1 1 calc R . . . .
C110 C 0.4025(5) 0.0158(3) 0.7712(4) 0.0604(15) Uani 0.573(7) 1 d . U P A 2
H11A H 0.3848 0.0443 0.7205 0.091 Uiso 0.573(7) 1 calc GR . P A 2
H11B H 0.3537 -0.0082 0.8007 0.091 Uiso 0.573(7) 1 calc GR . P A 2
H11C H 0.4437 -0.0245 0.7680 0.091 Uiso 0.573(7) 1 calc GR . P A 2
C111 C 0.4411(3) 0.0700(2) 0.80821(18) 0.0449(16) Uani 0.573(7) 1 d . U P A 2
C112 C 0.4769(3) 0.1380(2) 0.76528(13) 0.0518(15) Uani 0.573(7) 1 d G U P A 2
H112 H 0.4745 0.1513 0.7120 0.062 Uiso 0.573(7) 1 calc R . P A 2
C113 C 0.5161(2) 0.18657(18) 0.80034(17) 0.0540(13) Uani 0.573(7) 1 d G U P A 2
H113 H 0.5406 0.2331 0.7710 0.065 Uiso 0.573(7) 1 calc R . P A 2
C114 C 0.5196(3) 0.1671(2) 0.87832(18) 0.0582(16) Uani 0.573(7) 1 d G U P A 2
H114 H 0.5464 0.2003 0.9023 0.070 Uiso 0.573(7) 1 calc R . P A 2
C115 C 0.4838(3) 0.0991(2) 0.92125(13) 0.0673(18) Uani 0.573(7) 1 d G U P A 2
H115 H 0.4862 0.0858 0.9746 0.081 Uiso 0.573(7) 1 calc R . P A 2
C116 C 0.4445(3) 0.05053(18) 0.88620(17) 0.0641(15) Uani 0.573(7) 1 d G U P A 2
H116 H 0.4201 0.0040 0.9155 0.077 Uiso 0.573(7) 1 calc R . P A 2
C7A C 0.4173(7) 0.0557(9) 0.7338(7) 0.108(4) Uani 0.427(7) 1 d . U P A 1
H7AA H 0.3587 0.0402 0.7347 0.162 Uiso 0.427(7) 1 calc GR . P A 1
H7AB H 0.4544 0.0122 0.7313 0.162 Uiso 0.427(7) 1 calc GR . P A 1
H7AC H 0.4274 0.0996 0.6897 0.162 Uiso 0.427(7) 1 calc GR . P A 1
C1A C 0.4910(5) 0.1362(5) 0.7955(4) 0.099(3) Uani 0.427(7) 1 d . U P A 1
H1A H 0.5160 0.1615 0.7484 0.119 Uiso 0.427(7) 1 calc R . P A 1
C2A C 0.5112(5) 0.1577(5) 0.8595(6) 0.105(3) Uani 0.427(7) 1 d G U P A 1
H2AA H 0.5501 0.1978 0.8561 0.127 Uiso 0.427(7) 1 calc R . P A 1
C3A C 0.4746(6) 0.1206(5) 0.9283(5) 0.117(4) Uani 0.427(7) 1 d G U P A 1
H3A H 0.4885 0.1353 0.9721 0.140 Uiso 0.427(7) 1 calc R . P A 1
C4A C 0.4178(6) 0.0620(4) 0.9332(4) 0.111(3) Uani 0.427(7) 1 d G U P A 1
H4A H 0.3928 0.0366 0.9803 0.134 Uiso 0.427(7) 1 calc R . P A 1
C5A C 0.3976(5) 0.0404(4) 0.8693(5) 0.091(3) Uani 0.427(7) 1 d G U P A 1
H5A H 0.3587 0.0003 0.8726 0.109 Uiso 0.427(7) 1 calc R . P A 1
C6A C 0.4342(6) 0.0775(5) 0.8004(4) 0.095(3) Uani 0.427(7) 1 d G U P A 1

loop_
_atom_site_aniso_label
_atom_site_aniso_U_11
_atom_site_aniso_U_22
_atom_site_aniso_U_33
_atom_site_aniso_U_23
_atom_site_aniso_U_13
_atom_site_aniso_U_12
P1 0.0182(2) 0.0175(2) 0.0156(2) -0.00516(18) -0.00024(17) -0.00068(17)
Al1 0.0194(3) 0.0180(3) 0.0171(3) -0.0066(2) -0.0005(2) -0.0003(2)
O1 0.0238(6) 0.0202(6) 0.0185(6) -0.0078(5) 0.0014(5) -0.0006(5)
O2 0.0243(6) 0.0194(6) 0.0176(6) -0.0052(5) 0.0002(5) -0.0011(5)
C1 0.0190(9) 0.0196(9) 0.0196(9) -0.0071(7) -0.0006(7) 0.0017(7)
C2 0.0337(11) 0.0199(9) 0.0236(10) -0.0077(8) -0.0086(8) 0.0024(8)
C3 0.0183(9) 0.0258(10) 0.0195(9) -0.0016(8) 0.0011(7) -0.0014(7)
C4 0.0243(10) 0.0379(11) 0.0198(10) -0.0051(8) 0.0017(8) -0.0063(8)
C5 0.0357(12) 0.0568(15) 0.0199(10) -0.0019(10) -0.0013(9) -0.0074(10)
C6 0.0314(12) 0.0617(16) 0.0229(11) 0.0135(11) -0.0005(9) -0.0024(11)
C7 0.0321(12) 0.0324(12) 0.0461(14) 0.0135(10) 0.0064(10) 0.0045(9)
C8 0.0308(11) 0.0287(11) 0.0272(11) 0.0008(9) 0.0044(8) 0.0017(8)
C9 0.0214(9) 0.0133(8) 0.0220(9) -0.0063(7) 0.0025(7) -0.0024(7)
C10 0.0244(10) 0.0161(9) 0.0231(9) -0.0057(7) 0.0001(8) -0.0003(7)
C11 0.0208(10) 0.0190(9) 0.0387(12) -0.0093(8) 0.0024(8) -0.0004(7)
C12 0.0284(10) 0.0167(9) 0.0371(11) -0.0118(8) 0.0139(9) -0.0061(8)
C13 0.0386(11) 0.0192(9) 0.0212(10) -0.0082(8) 0.0088(8) -0.0064(8)
C14 0.0277(10) 0.0172(9) 0.0207(9) -0.0073(7) 0.0003(8) -0.0021(7)
C15 0.0221(9) 0.0170(9) 0.0190(9) -0.0027(7) -0.0021(7) -0.0018(7)
C16 0.0236(10) 0.0224(10) 0.0295(10) -0.0092(8) 0.0009(8) -0.0013(8)
C17 0.0350(11) 0.0234(10) 0.0328(11) -0.0132(8) -0.0021(9) -0.0046(8)
C18 0.0285(11) 0.0265(10) 0.0316(11) -0.0069(8) -0.0042(8) -0.0096(8)
C19 0.0215(10) 0.0314(11) 0.0294(10) -0.0054(9) 0.0014(8) -0.0050(8)
C20 0.0245(10) 0.0250(10) 0.0223(10) -0.0074(8) 0.0010(8) -0.0024(8)
C21 0.0235(10) 0.0266(10) 0.0275(10) -0.0105(8) -0.0018(8) 0.0005(8)
C22 0.0261(10) 0.0202(9) 0.0134(8) -0.0043(7) 0.0006(7) 0.0016(7)
C23 0.0294(10) 0.0214(9) 0.0146(9) -0.0052(7) 0.0021(7) -0.0031(8)
C24 0.0370(11) 0.0224(10) 0.0184(9) -0.0086(8) 0.0015(8) -0.0023(8)
C25 0.0368(11) 0.0261(10) 0.0205(10) -0.0084(8) 0.0013(8) 0.0069(8)
C26 0.0270(10) 0.0308(11) 0.0209(10) -0.0079(8) -0.0004(8) 0.0042(8)
C27 0.0254(10) 0.0258(10) 0.0158(9) -0.0073(7) -0.0009(7) 0.0005(8)
C28 0.0508(14) 0.0334(12) 0.0440(13) -0.0170(10) -0.0012(11) 0.0131(10)
C29 0.0288(10) 0.0274(10) 0.0205(9) -0.0097(8) -0.0011(8) -0.0048(8)
C30 0.0394(12) 0.0408(12) 0.0275(11) -0.0164(9) -0.0033(9) -0.0084(10)
C31 0.0297(11) 0.0357(11) 0.0279(11) -0.0091(9) -0.0066(8) -0.0003(9)
C32 0.0279(10) 0.0375(11) 0.0274(10) -0.0134(9) -0.0004(8) -0.0075(9)
C33 0.0233(10) 0.0294(10) 0.0250(10) -0.0099(8) 0.0020(8) -0.0040(8)
C34 0.0335(12) 0.0390(12) 0.0413(12) -0.0133(10) 0.0125(10) -0.0062(9)
C35 0.0350(11) 0.0334(11) 0.0338(11) -0.0103(9) -0.0065(9) -0.0075(9)
C36 0.0300(10) 0.0262(10) 0.0317(11) -0.0092(8) 0.0020(8) -0.0064(8)
C37 0.0295(10) 0.0168(9) 0.0182(9) -0.0084(7) -0.0007(7) -0.0062(7)
C38 0.0289(10) 0.0176(9) 0.0209(9) -0.0073(7) -0.0032(8) -0.0056(8)
C39 0.0389(11) 0.0183(9) 0.0240(10) -0.0066(8) -0.0078(9) -0.0055(8)
C40 0.0512(13) 0.0209(10) 0.0194(10) -0.0078(8) 0.0016(9) -0.0108(9)
C41 0.0424(12) 0.0212(10) 0.0241(10) -0.0122(8) 0.0087(9) -0.0103(9)
C42 0.0337(11) 0.0159(9) 0.0243(10) -0.0110(8) 0.0039(8) -0.0074(8)
C43 0.0748(17) 0.0333(12) 0.0224(11) -0.0067(9) 0.0007(11) -0.0072(11)
C44 0.0296(10) 0.0208(10) 0.0299(10) -0.0120(8) 0.0087(8) -0.0041(8)
C45 0.0333(11) 0.0227(10) 0.0390(12) -0.0143(9) 0.0084(9) -0.0034(8)
C46 0.0372(12) 0.0311(11) 0.0392(12) -0.0158(9) 0.0148(9) -0.0073(9)
C47 0.0245(10) 0.0216(10) 0.0329(11) -0.0100(8) 0.0039(8) -0.0023(8)
C48 0.0257(10) 0.0208(9) 0.0226(9) -0.0055(8) -0.0047(8) 0.0004(8)
C49 0.0236(10) 0.0248(10) 0.0244(10) -0.0058(8) -0.0031(8) 0.0015(8)
C50 0.0278(10) 0.0248(10) 0.0259(10) -0.0102(8) -0.0019(8) 0.0019(8)
C51 0.0327(11) 0.0234(10) 0.0309(11) -0.0047(8) -0.0084(9) 0.0028(8)
P2 0.0213(2) 0.0171(2) 0.0211(2) -0.00654(18) 0.00145(18) -0.00105(18)
Al2 0.0174(3) 0.0166(3) 0.0171(3) -0.0050(2) 0.0005(2) -0.0014(2)
O3 0.0204(6) 0.0173(6) 0.0179(6) -0.0031(5) -0.0014(5) -0.0003(5)
O4 0.0190(6) 0.0187(6) 0.0197(6) -0.0057(5) -0.0014(5) -0.0011(5)
C52 0.0377(11) 0.0232(10) 0.0269(10) -0.0105(8) 0.0102(8) -0.0066(8)
C53 0.0209(9) 0.0195(9) 0.0220(9) -0.0073(7) 0.0023(7) -0.0028(7)
C54 0.0204(9) 0.0212(9) 0.0242(10) -0.0041(8) -0.0010(7) 0.0019(7)
C55 0.0290(10) 0.0239(10) 0.0272(10) -0.0040(8) -0.0047(8) -0.0016(8)
C56 0.0418(12) 0.0363(12) 0.0254(11) -0.0061(9) -0.0072(9) -0.0005(10)
C57 0.0363(12) 0.0396(12) 0.0254(11) 0.0029(9) -0.0027(9) 0.0003(9)
C58 0.0363(12) 0.0260(11) 0.0356(12) 0.0053(9) -0.0007(9) -0.0067(9)
C59 0.0335(11) 0.0241(10) 0.0303(11) -0.0050(8) -0.0028(9) -0.0035(8)
C60 0.0281(10) 0.0184(9) 0.0311(10) -0.0073(8) 0.0053(8) 0.0003(8)
C61 0.0279(11) 0.0407(13) 0.0764(17) -0.0346(12) 0.0016(11) 0.0002(10)
C62 0.0280(12) 0.0520(15) 0.103(2) -0.0425(15) 0.0058(13) 0.0031(11)
C63 0.0416(14) 0.0381(13) 0.0677(16) -0.0242(12) 0.0153(12) 0.0075(10)
C64 0.0611(15) 0.0285(11) 0.0356(12) -0.0158(9) -0.0006(11) 0.0122(10)
C65 0.0405(12) 0.0258(10) 0.0305(11) -0.0107(9) -0.0048(9) 0.0064(9)
C66 0.0258(10) 0.0125(8) 0.0237(10) -0.0059(7) -0.0008(8) -0.0016(7)
C67 0.0323(10) 0.0154(9) 0.0256(10) -0.0066(8) 0.0001(8) 0.0004(8)
C68 0.0413(12) 0.0168(9) 0.0246(10) -0.0074(8) -0.0083(9) 0.0024(8)
C69 0.0321(11) 0.0155(9) 0.0364(11) -0.0072(8) -0.0112(9) -0.0019(8)
C70 0.0264(10) 0.0196(10) 0.0360(11) -0.0055(8) -0.0013(8) -0.0045(8)
C71 0.0280(10) 0.0182(9) 0.0241(10) -0.0056(8) -0.0007(8) -0.0031(8)
C72 0.0221(9) 0.0247(10) 0.0228(10) -0.0066(8) 0.0004(7) -0.0023(8)
C73 0.0241(9) 0.0177(9) 0.0156(9) -0.0019(7) -0.0030(7) -0.0030(7)
C74 0.0280(10) 0.0236(10) 0.0159(9) -0.0050(7) -0.0030(7) 0.0001(8)
C75 0.0387(12) 0.0246(10) 0.0231(10) -0.0098(8) -0.0029(8) -0.0015(8)
C76 0.0388(12) 0.0271(11) 0.0289(11) -0.0081(9) -0.0043(9) -0.0100(9)
C77 0.0247(10) 0.0326(11) 0.0261(10) -0.0038(8) -0.0037(8) -0.0071(8)
C78 0.0227(9) 0.0238(10) 0.0193(9) -0.0029(7) -0.0028(7) -0.0028(8)
C79 0.0553(15) 0.0437(14) 0.0617(16) -0.0262(12) 0.0009(12) -0.0204(12)
C80 0.0190(9) 0.0250(10) 0.0314(10) -0.0020(8) -0.0040(8) 0.0006(8)
C81 0.0237(11) 0.0389(12) 0.0460(13) -0.0036(10) -0.0079(9) 0.0018(9)
C82 0.0266(11) 0.0279(11) 0.0457(13) 0.0011(9) -0.0027(9) 0.0031(9)
C83 0.0254(10) 0.0270(10) 0.0390(12) -0.0092(9) -0.0017(9) 0.0058(8)
C84 0.0277(10) 0.0308(10) 0.0233(10) -0.0128(8) 0.0008(8) 0.0017(8)
C85 0.0421(13) 0.0487(13) 0.0331(12) -0.0226(10) 0.0043(10) 0.0010(10)
C86 0.0253(10) 0.0309(11) 0.0298(11) -0.0119(9) 0.0015(8) 0.0031(8)
C87 0.0291(10) 0.0384(11) 0.0222(10) -0.0084(9) 0.0036(8) -0.0016(9)
C88 0.0232(9) 0.0147(9) 0.0181(9) -0.0074(7) -0.0001(7) 0.0034(7)
C89 0.0218(9) 0.0156(9) 0.0203(9) -0.0074(7) 0.0015(7) 0.0022(7)
C90 0.0267(10) 0.0169(9) 0.0207(9) -0.0067(7) 0.0040(8) -0.0011(7)
C91 0.0317(10) 0.0190(9) 0.0198(9) -0.0086(7) -0.0008(8) 0.0028(8)
C92 0.0261(10) 0.0192(9) 0.0221(10) -0.0109(8) -0.0058(8) 0.0032(8)
C93 0.0243(9) 0.0142(9) 0.0224(9) -0.0101(7) -0.0017(7) 0.0008(7)
C94 0.0412(12) 0.0342(11) 0.0223(10) -0.0051(9) -0.0030(9) -0.0033(9)
C95 0.0186(9) 0.0195(9) 0.0212(9) -0.0044(7) 0.0005(7) -0.0008(7)
C96 0.0202(9) 0.0262(10) 0.0270(10) -0.0109(8) -0.0015(8) -0.0021(8)
C97 0.0188(9) 0.0233(9) 0.0224(9) -0.0025(8) 0.0029(7) -0.0016(7)
C98 0.0218(9) 0.0209(9) 0.0280(10) -0.0030(8) 0.0008(8) -0.0025(8)
C99 0.0232(9) 0.0182(9) 0.0243(10) -0.0079(7) -0.0048(7) -0.0014(7)
C100 0.0302(10) 0.0193(10) 0.0301(10) -0.0093(8) -0.0042(8) -0.0029(8)
C101 0.0266(10) 0.0264(10) 0.0306(11) -0.0074(8) -0.0069(8) -0.0029(8)
C102 0.0185(9) 0.0223(9) 0.0293(10) -0.0080(8) -0.0005(8) -0.0015(7)
C103 0.0538(15) 0.0463(14) 0.0387(13) -0.0080(11) -0.0073(11) 0.0009(11)
C104 0.0433(13) 0.0342(12) 0.0343(12) -0.0053(9) 0.0023(10) -0.0072(10)
C105 0.0641(16) 0.0528(15) 0.0363(13) -0.0220(11) -0.0079(12) 0.0076(12)
C106 0.0532(15) 0.0662(17) 0.0489(15) -0.0254(13) -0.0039(12) 0.0140(13)
C107 0.0437(14) 0.086(2) 0.0401(14) -0.0228(13) -0.0053(11) 0.0095(13)
C108 0.0450(15) 0.108(2) 0.0464(15) -0.0405(16) -0.0080(12) 0.0165(15)
C109 0.0410(13) 0.0637(16) 0.0452(14) -0.0246(12) 0.0026(11) 0.0045(12)
C110 0.069(3) 0.043(3) 0.074(3) -0.024(2) -0.019(3) 0.008(2)
C111 0.050(3) 0.044(3) 0.048(3) -0.026(2) -0.008(3) 0.015(2)
C112 0.052(3) 0.046(3) 0.058(3) -0.017(2) -0.010(2) 0.015(2)
C113 0.057(3) 0.055(3) 0.051(3) -0.018(2) -0.012(2) 0.018(2)
C114 0.065(3) 0.063(3) 0.051(3) -0.023(2) -0.020(3) 0.019(3)
C115 0.094(4) 0.061(3) 0.048(3) -0.018(2) -0.018(3) 0.022(3)
C116 0.085(4) 0.056(3) 0.053(3) -0.020(2) -0.007(3) 0.014(3)
C7A 0.062(6) 0.162(10) 0.126(7) -0.084(7) -0.025(6) 0.036(7)
C1A 0.071(6) 0.095(7) 0.146(7) -0.060(6) 0.016(6) 0.009(5)
C2A 0.084(7) 0.096(7) 0.151(9) -0.059(7) -0.012(6) 0.017(5)
C3A 0.131(9) 0.111(8) 0.124(7) -0.057(6) -0.048(6) 0.016(6)
C4A 0.137(8) 0.094(6) 0.108(6) -0.034(5) -0.036(6) 0.011(5)
C5A 0.098(7) 0.068(5) 0.106(6) -0.024(4) -0.028(5) 0.017(4)
C6A 0.069(6) 0.114(8) 0.114(6) -0.054(6) -0.013(6) 0.016(5)

loop_
_atom_type_symbol
_atom_type_description
_atom_type_scat_dispersion_real
_atom_type_scat_dispersion_imag
_atom_type_scat_source
Al Al 0.2130 0.2455 'International Tables Vol C Tables 4.2.6.8 and 6.1.1.4'
C C 0.0181 0.0091 'International Tables Vol C Tables 4.2.6.8 and 6.1.1.4'
O O 0.0492 0.0322 'International Tables Vol C Tables 4.2.6.8 and 6.1.1.4'
P P 0.2955 0.4335 'International Tables Vol C Tables 4.2.6.8 and 6.1.1.4'
H H 0.0000 0.0000 'International Tables Vol C Tables 4.2.6.8 and 6.1.1.4'

loop_
_geom_angle_atom_site_label_1
_geom_angle_atom_site_label_2
_geom_angle_atom_site_label_3
_geom_angle
_geom_angle_site_symmetry_1
_geom_angle_site_symmetry_3
_geom_angle_publ_flag
C1 P1 C3 115.24(8) . . ?
C1 P1 C9 111.68(8) . . ?
C1 P1 C15 111.85(8) . . ?
C3 P1 C9 106.16(8) . . ?
C3 P1 C15 104.24(8) . . ?
C9 P1 C15 107.03(8) . . ?
O1 Al1 C1 103.92(6) . . ?
O1 Al1 C21 106.75(7) . . ?
O2 Al1 O1 111.79(6) . . ?
O2 Al1 C1 105.54(6) . . ?
O2 Al1 C21 114.15(7) . . ?
C21 Al1 C1 114.31(7) . . ?
C22 O1 Al1 145.14(11) . . ?
C37 O2 Al1 153.29(11) . . ?
P1 C1 Al1 122.64(9) . . ?
P1 C1 H1 104.3 . . ?
Al1 C1 H1 104.3 . . ?
C2 C1 P1 107.41(11) . . ?
C2 C1 Al1 112.15(11) . . ?
C2 C1 H1 104.3 . . ?
C1 C2 H2A 109.5 . . ?
C1 C2 H2B 109.5 . . ?
C1 C2 H2C 109.5 . . ?
H2A C2 H2B 109.5 . . ?
H2A C2 H2C 109.5 . . ?
H2B C2 H2C 109.5 . . ?
C4 C3 P1 122.63(14) . . ?
C4 C3 C8 119.93(17) . . ?
C8 C3 P1 117.36(14) . . ?
C3 C4 H4 120.2 . . ?
C5 C4 C3 119.7(2) . . ?
C5 C4 H4 120.2 . . ?
C4 C5 H5 119.7 . . ?
C6 C5 C4 120.6(2) . . ?
C6 C5 H5 119.7 . . ?
C5 C6 H6 119.8 . . ?
C5 C6 C7 120.47(19) . . ?
C7 C6 H6 119.8 . . ?
C6 C7 H7 120.2 . . ?
C8 C7 C6 119.6(2) . . ?
C8 C7 H7 120.2 . . ?
C3 C8 H8 120.1 . . ?
C7 C8 C3 119.7(2) . . ?
C7 C8 H8 120.1 . . ?
C10 C9 P1 119.50(13) . . ?
C10 C9 C14 119.32(16) . . ?
C14 C9 P1 121.19(13) . . ?
C9 C10 H10 120.0 . . ?
C11 C10 C9 120.03(17) . . ?
C11 C10 H10 120.0 . . ?
C10 C11 H11 119.7 . . ?
C12 C11 C10 120.52(17) . . ?
C12 C11 H11 119.7 . . ?
C11 C12 H12 120.1 . . ?
C11 C12 C13 119.86(17) . . ?
C13 C12 H12 120.1 . . ?
C12 C13 H13 119.8 . . ?
C14 C13 C12 120.38(17) . . ?
C14 C13 H13 119.8 . . ?
C9 C14 H14 120.1 . . ?
C13 C14 C9 119.90(17) . . ?
C13 C14 H14 120.1 . . ?
C16 C15 P1 122.35(13) . . ?
C16 C15 C20 119.17(16) . . ?
C20 C15 P1 118.16(13) . . ?
C15 C16 H16 119.9 . . ?
C17 C16 C15 120.29(17) . . ?
C17 C16 H16 119.9 . . ?
C16 C17 H17 120.0 . . ?
C18 C17 C16 120.04(18) . . ?
C18 C17 H17 120.0 . . ?
C17 C18 H18 120.0 . . ?
C17 C18 C19 120.04(17) . . ?
C19 C18 H18 120.0 . . ?
C18 C19 H19 119.9 . . ?
C20 C19 C18 120.28(18) . . ?
C20 C19 H19 119.9 . . ?
C15 C20 H20 119.9 . . ?
C19 C20 C15 120.18(17) . . ?
C19 C20 H20 119.9 . . ?
Al1 C21 H21A 109.5 . . ?
Al1 C21 H21B 109.5 . . ?
Al1 C21 H21C 109.5 . . ?
H21A C21 H21B 109.5 . . ?
H21A C21 H21C 109.5 . . ?
H21B C21 H21C 109.5 . . ?
O1 C22 C23 120.83(15) . . ?
O1 C22 C27 120.86(15) . . ?
C27 C22 C23 118.30(15) . . ?
C22 C23 C29 123.24(15) . . ?
C24 C23 C22 117.31(16) . . ?
C24 C23 C29 119.43(16) . . ?
C23 C24 H24 118.5 . . ?
C25 C24 C23 122.94(17) . . ?
C25 C24 H24 118.5 . . ?
C24 C25 C26 116.87(17) . . ?
C24 C25 C28 121.76(18) . . ?
C26 C25 C28 121.28(18) . . ?
C25 C26 H26 118.5 . . ?
C25 C26 C27 123.10(18) . . ?
C27 C26 H26 118.5 . . ?
C22 C27 C33 125.26(16) . . ?
C26 C27 C22 117.25(16) . . ?
C26 C27 C33 117.48(16) . . ?
C25 C28 H28A 109.5 . . ?
C25 C28 H28B 109.5 . . ?
C25 C28 H28C 109.5 . . ?
H28A C28 H28B 109.5 . . ?
H28A C28 H28C 109.5 . . ?
H28B C28 H28C 109.5 . . ?
C23 C29 C30 110.84(15) . . ?
C31 C29 C23 110.74(15) . . ?
C31 C29 C30 105.55(15) . . ?
C32 C29 C23 111.38(15) . . ?
C32 C29 C30 107.07(15) . . ?
C32 C29 C31 111.04(16) . . ?
C29 C30 H30A 109.5 . . ?
C29 C30 H30B 109.5 . . ?
C29 C30 H30C 109.5 . . ?
H30A C30 H30B 109.5 . . ?
H30A C30 H30C 109.5 . . ?
H30B C30 H30C 109.5 . . ?
C29 C31 H31A 109.5 . . ?
C29 C31 H31B 109.5 . . ?
C29 C31 H31C 109.5 . . ?
H31A C31 H31B 109.5 . . ?
H31A C31 H31C 109.5 . . ?
H31B C31 H31C 109.5 . . ?
C29 C32 H32A 109.5 . . ?
C29 C32 H32B 109.5 . . ?
C29 C32 H32C 109.5 . . ?
H32A C32 H32B 109.5 . . ?
H32A C32 H32C 109.5 . . ?
H32B C32 H32C 109.5 . . ?
C34 C33 C27 109.02(15) . . ?
C35 C33 C27 111.25(15) . . ?
C35 C33 C34 108.33(16) . . ?
C36 C33 C27 113.70(15) . . ?
C36 C33 C34 105.42(16) . . ?
C36 C33 C35 108.85(16) . . ?
C33 C34 H34A 109.5 . . ?
C33 C34 H34B 109.5 . . ?
C33 C34 H34C 109.5 . . ?
H34A C34 H34B 109.5 . . ?
H34A C34 H34C 109.5 . . ?
H34B C34 H34C 109.5 . . ?
C33 C35 H35A 109.5 . . ?
C33 C35 H35B 109.5 . . ?
C33 C35 H35C 109.5 . . ?
H35A C35 H35B 109.5 . . ?
H35A C35 H35C 109.5 . . ?
H35B C35 H35C 109.5 . . ?
C33 C36 H36A 109.5 . . ?
C33 C36 H36B 109.5 . . ?
C33 C36 H36C 109.5 . . ?
H36A C36 H36B 109.5 . . ?
H36A C36 H36C 109.5 . . ?
H36B C36 H36C 109.5 . . ?
O2 C37 C38 119.89(15) . . ?
O2 C37 C42 121.27(16) . . ?
C42 C37 C38 118.79(16) . . ?
C37 C38 C48 122.52(15) . . ?
C39 C38 C37 117.96(17) . . ?
C39 C38 C48 119.43(16) . . ?
C38 C39 H39 118.4 . . ?
C40 C39 C38 123.21(18) . . ?
C40 C39 H39 118.4 . . ?
C39 C40 C43 121.4(2) . . ?
C41 C40 C39 117.49(17) . . ?
C41 C40 C43 121.16(19) . . ?
C40 C41 H41 118.5 . . ?
C40 C41 C42 123.05(18) . . ?
C42 C41 H41 118.5 . . ?
C37 C42 C44 123.08(16) . . ?
C41 C42 C37 118.33(17) . . ?
C41 C42 C44 118.58(16) . . ?
C40 C43 H43A 109.5 . . ?
C40 C43 H43B 109.5 . . ?
C40 C43 H43C 109.5 . . ?
H43A C43 H43B 109.5 . . ?
H43A C43 H43C 109.5 . . ?
H43B C43 H43C 109.5 . . ?
C45 C44 C42 109.19(15) . . ?
C45 C44 C46 106.03(15) . . ?
C45 C44 C47 112.24(16) . . ?
C46 C44 C42 112.38(16) . . ?
C47 C44 C42 111.32(14) . . ?
C47 C44 C46 105.55(15) . . ?
C44 C45 H45A 109.5 . . ?
C44 C45 H45B 109.5 . . ?
C44 C45 H45C 109.5 . . ?
H45A C45 H45B 109.5 . . ?
H45A C45 H45C 109.5 . . ?
H45B C45 H45C 109.5 . . ?
C44 C46 H46A 109.5 . . ?
C44 C46 H46B 109.5 . . ?
C44 C46 H46C 109.5 . . ?
H46A C46 H46B 109.5 . . ?
H46A C46 H46C 109.5 . . ?
H46B C46 H46C 109.5 . . ?
C44 C47 H47A 109.5 . . ?
C44 C47 H47B 109.5 . . ?
C44 C47 H47C 109.5 . . ?
H47A C47 H47B 109.5 . . ?
H47A C47 H47C 109.5 . . ?
H47B C47 H47C 109.5 . . ?
C49 C48 C38 113.28(14) . . ?
C49 C48 C50 109.38(15) . . ?
C49 C48 C51 106.75(15) . . ?
C50 C48 C38 108.95(14) . . ?
C50 C48 C51 106.20(15) . . ?
C51 C48 C38 112.02(15) . . ?
C48 C49 H49A 109.5 . . ?
C48 C49 H49B 109.5 . . ?
C48 C49 H49C 109.5 . . ?
H49A C49 H49B 109.5 . . ?
H49A C49 H49C 109.5 . . ?
H49B C49 H49C 109.5 . . ?
C48 C50 H50A 109.5 . . ?
C48 C50 H50B 109.5 . . ?
C48 C50 H50C 109.5 . . ?
H50A C50 H50B 109.5 . . ?
H50A C50 H50C 109.5 . . ?
H50B C50 H50C 109.5 . . ?
C48 C51 H51A 109.5 . . ?
C48 C51 H51B 109.5 . . ?
C48 C51 H51C 109.5 . . ?
H51A C51 H51B 109.5 . . ?
H51A C51 H51C 109.5 . . ?
H51B C51 H51C 109.5 . . ?
C53 P2 C54 112.75(8) . . ?
C53 P2 C60 110.34(8) . . ?
C53 P2 C66 112.86(8) . . ?
C54 P2 C60 103.84(8) . . ?
C66 P2 C54 108.70(8) . . ?
C66 P2 C60 107.86(8) . . ?
O3 Al2 O4 111.24(6) . . ?
O3 Al2 C53 107.76(6) . . ?
O3 Al2 C72 114.01(7) . . ?
O4 Al2 C53 102.29(6) . . ?
O4 Al2 C72 110.79(7) . . ?
C72 Al2 C53 110.06(7) . . ?
C88 O3 Al2 160.71(11) . . ?
C73 O4 Al2 148.34(11) . . ?
H52A C52 H52B 109.5 . . ?
H52A C52 H52C 109.5 . . ?
H52B C52 H52C 109.5 . . ?
C53 C52 H52A 109.5 . . ?
C53 C52 H52B 109.5 . . ?
C53 C52 H52C 109.5 . . ?
P2 C53 Al2 122.14(9) . . ?
P2 C53 H53 103.7 . . ?
Al2 C53 H53 103.7 . . ?
C52 C53 P2 109.09(12) . . ?
C52 C53 Al2 112.34(12) . . ?
C52 C53 H53 103.7 . . ?
C55 C54 P2 120.93(14) . . ?
C55 C54 C59 119.41(17) . . ?
C59 C54 P2 119.55(14) . . ?
C54 C55 H55 119.9 . . ?
C56 C55 C54 120.14(18) . . ?
C56 C55 H55 119.9 . . ?
C55 C56 H56 119.8 . . ?
C57 C56 C55 120.46(19) . . ?
C57 C56 H56 119.8 . . ?
C56 C57 H57 120.2 . . ?
C56 C57 C58 119.69(19) . . ?
C58 C57 H57 120.2 . . ?
C57 C58 H58 119.8 . . ?
C57 C58 C59 120.46(19) . . ?
C59 C58 H58 119.8 . . ?
C54 C59 H59 120.1 . . ?
C58 C59 C54 119.83(18) . . ?
C58 C59 H59 120.1 . . ?
C61 C60 P2 116.30(15) . . ?
C65 C60 P2 124.77(15) . . ?
C65 C60 C61 118.78(18) . . ?
C60 C61 H61 119.7 . . ?
C62 C61 C60 120.6(2) . . ?
C62 C61 H61 119.7 . . ?
C61 C62 H62 120.1 . . ?
C61 C62 C63 119.8(2) . . ?
C63 C62 H62 120.1 . . ?
C62 C63 H63 120.0 . . ?
C64 C63 C62 120.1(2) . . ?
C64 C63 H63 120.0 . . ?
C63 C64 H64 119.9 . . ?
C63 C64 C65 120.3(2) . . ?
C65 C64 H64 119.9 . . ?
C60 C65 C64 120.3(2) . . ?
C60 C65 H65 119.8 . . ?
C64 C65 H65 119.8 . . ?
C67 C66 P2 120.81(14) . . ?
C71 C66 P2 119.77(13) . . ?
C71 C66 C67 119.40(17) . . ?
C66 C67 H67 120.1 . . ?
C68 C67 C66 119.82(18) . . ?
C68 C67 H67 120.1 . . ?
C67 C68 H68 119.8 . . ?
C67 C68 C69 120.35(17) . . ?
C69 C68 H68 119.8 . . ?
C68 C69 H69 120.1 . . ?
C70 C69 C68 119.89(17) . . ?
C70 C69 H69 120.1 . . ?
C69 C70 H70 119.8 . . ?
C71 C70 C69 120.37(18) . . ?
C71 C70 H70 119.8 . . ?
C66 C71 H71 119.9 . . ?
C70 C71 C66 120.15(17) . . ?
C70 C71 H71 119.9 . . ?
Al2 C72 H72A 109.5 . . ?
Al2 C72 H72B 109.5 . . ?
Al2 C72 H72C 109.5 . . ?
H72A C72 H72B 109.5 . . ?
H72A C72 H72C 109.5 . . ?
H72B C72 H72C 109.5 . . ?
O4 C73 C74 121.86(15) . . ?
O4 C73 C78 119.72(15) . . ?
C74 C73 C78 118.39(15) . . ?
C73 C74 C84 123.55(16) . . ?
C75 C74 C73 117.89(17) . . ?
C75 C74 C84 118.53(16) . . ?
C74 C75 H75 118.4 . . ?
C76 C75 C74 123.18(18) . . ?
C76 C75 H75 118.4 . . ?
C75 C76 C77 117.15(17) . . ?
C75 C76 C79 121.30(19) . . ?
C77 C76 C79 121.47(19) . . ?
C76 C77 H77 118.4 . . ?
C76 C77 C78 123.19(18) . . ?
C78 C77 H77 118.4 . . ?
C73 C78 C80 123.37(15) . . ?
C77 C78 C73 117.63(17) . . ?
C77 C78 C80 118.75(16) . . ?
C76 C79 H79A 109.5 . . ?
C76 C79 H79B 109.5 . . ?
C76 C79 H79C 109.5 . . ?
H79A C79 H79B 109.5 . . ?
H79A C79 H79C 109.5 . . ?
H79B C79 H79C 109.5 . . ?
C81 C80 C78 111.61(16) . . ?
C82 C80 C78 108.18(15) . . ?
C82 C80 C81 106.11(16) . . ?
C83 C80 C78 114.25(15) . . ?
C83 C80 C81 105.76(16) . . ?
C83 C80 C82 110.63(16) . . ?
C80 C81 H81A 109.5 . . ?
C80 C81 H81B 109.5 . . ?
C80 C81 H81C 109.5 . . ?
H81A C81 H81B 109.5 . . ?
H81A C81 H81C 109.5 . . ?
H81B C81 H81C 109.5 . . ?
C80 C82 H82A 109.5 . . ?
C80 C82 H82B 109.5 . . ?
C80 C82 H82C 109.5 . . ?
H82A C82 H82B 109.5 . . ?
H82A C82 H82C 109.5 . . ?
H82B C82 H82C 109.5 . . ?
C80 C83 H83A 109.5 . . ?
C80 C83 H83B 109.5 . . ?
C80 C83 H83C 109.5 . . ?
H83A C83 H83B 109.5 . . ?
H83A C83 H83C 109.5 . . ?
H83B C83 H83C 109.5 . . ?
C85 C84 C74 112.12(16) . . ?
C86 C84 C74 110.75(15) . . ?
C86 C84 C85 106.28(16) . . ?
C86 C84 C87 112.40(16) . . ?
C87 C84 C74 110.16(15) . . ?
C87 C84 C85 104.96(16) . . ?
C84 C85 H85A 109.5 . . ?
C84 C85 H85B 109.5 . . ?
C84 C85 H85C 109.5 . . ?
H85A C85 H85B 109.5 . . ?
H85A C85 H85C 109.5 . . ?
H85B C85 H85C 109.5 . . ?
C84 C86 H86A 109.5 . . ?
C84 C86 H86B 109.5 . . ?
C84 C86 H86C 109.5 . . ?
H86A C86 H86B 109.5 . . ?
H86A C86 H86C 109.5 . . ?
H86B C86 H86C 109.5 . . ?
C84 C87 H87A 109.5 . . ?
C84 C87 H87B 109.5 . . ?
C84 C87 H87C 109.5 . . ?
H87A C87 H87B 109.5 . . ?
H87A C87 H87C 109.5 . . ?
H87B C87 H87C 109.5 . . ?
O3 C88 C89 120.02(15) . . ?
O3 C88 C93 120.88(15) . . ?
C89 C88 C93 119.04(15) . . ?
C88 C89 C95 122.94(15) . . ?
C90 C89 C88 118.24(16) . . ?
C90 C89 C95 118.65(15) . . ?
C89 C90 H90 118.4 . . ?
C91 C90 C89 123.25(17) . . ?
C91 C90 H90 118.4 . . ?
C90 C91 C92 116.98(16) . . ?
C90 C91 C94 121.81(17) . . ?
C92 C91 C94 121.11(17) . . ?
C91 C92 H92 118.2 . . ?
C91 C92 C93 123.64(16) . . ?
C93 C92 H92 118.2 . . ?
C88 C93 C99 123.19(15) . . ?
C92 C93 C88 118.18(16) . . ?
C92 C93 C99 118.63(15) . . ?
C91 C94 H94A 109.5 . . ?
C91 C94 H94B 109.5 . . ?
C91 C94 H94C 109.5 . . ?
H94A C94 H94B 109.5 . . ?
H94A C94 H94C 109.5 . . ?
H94B C94 H94C 109.5 . . ?
C96 C95 C89 108.96(14) . . ?
C96 C95 C98 106.92(14) . . ?
C97 C95 C89 112.60(14) . . ?
C97 C95 C96 109.16(14) . . ?
C97 C95 C98 106.34(14) . . ?
C98 C95 C89 112.67(14) . . ?
C95 C96 H96A 109.5 . . ?
C95 C96 H96B 109.5 . . ?
C95 C96 H96C 109.5 . . ?
H96A C96 H96B 109.5 . . ?
H96A C96 H96C 109.5 . . ?
H96B C96 H96C 109.5 . . ?
C95 C97 H97A 109.5 . . ?
C95 C97 H97B 109.5 . . ?
C95 C97 H97C 109.5 . . ?
H97A C97 H97B 109.5 . . ?
H97A C97 H97C 109.5 . . ?
H97B C97 H97C 109.5 . . ?
C95 C98 H98A 109.5 . . ?
C95 C98 H98B 109.5 . . ?
C95 C98 H98C 109.5 . . ?
H98A C98 H98B 109.5 . . ?
H98A C98 H98C 109.5 . . ?
H98B C98 H98C 109.5 . . ?
C100 C99 C93 108.75(14) . . ?
C100 C99 C101 106.61(14) . . ?
C100 C99 C102 112.22(15) . . ?
C101 C99 C93 112.76(15) . . ?
C101 C99 C102 104.93(15) . . ?
C102 C99 C93 111.48(14) . . ?
C99 C100 H10A 109.5 . . ?
C99 C100 H10B 109.5 . . ?
C99 C100 H10C 109.5 . . ?
H10A C100 H10B 109.5 . . ?
H10A C100 H10C 109.5 . . ?
H10B C100 H10C 109.5 . . ?
C99 C101 H10D 109.5 . . ?
C99 C101 H10E 109.5 . . ?
C99 C101 H10F 109.5 . . ?
H10D C101 H10E 109.5 . . ?
H10D C101 H10F 109.5 . . ?
H10E C101 H10F 109.5 . . ?
C99 C102 H10G 109.5 . . ?
C99 C102 H10H 109.5 . . ?
C99 C102 H10I 109.5 . . ?
H10G C102 H10H 109.5 . . ?
H10G C102 H10I 109.5 . . ?
H10H C102 H10I 109.5 . . ?
H10J C103 H10K 109.5 . . ?
H10J C103 H10L 109.5 . . ?
H10K C103 H10L 109.5 . . ?
C104 C103 H10J 109.5 . . ?
C104 C103 H10K 109.5 . . ?
C104 C103 H10L 109.5 . . ?
C105 C104 C103 121.7(2) . . ?
C109 C104 C103 120.7(2) . . ?
C109 C104 C105 117.6(2) . . ?
C104 C105 H105 119.5 . . ?
C106 C105 C104 121.1(2) . . ?
C106 C105 H105 119.5 . . ?
C105 C106 H106 120.0 . . ?
C107 C106 C105 120.0(2) . . ?
C107 C106 H106 120.0 . . ?
C106 C107 H107 120.3 . . ?
C108 C107 C106 119.4(2) . . ?
C108 C107 H107 120.3 . . ?
C107 C108 H108 119.4 . . ?
C107 C108 C109 121.3(2) . . ?
C109 C108 H108 119.4 . . ?
C104 C109 H109 119.7 . . ?
C108 C109 C104 120.6(2) . . ?
C108 C109 H109 119.7 . . ?
H11A C110 H11B 109.5 . . ?
H11A C110 H11C 109.5 . . ?
H11B C110 H11C 109.5 . . ?
C111 C110 H11A 109.5 . . ?
C111 C110 H11B 109.5 . . ?
C111 C110 H11C 109.5 . . ?
C112 C111 C110 120.4(3) . . ?
C112 C111 C116 120.0 . . ?
C116 C111 C110 119.5(3) . . ?
C111 C112 H112 120.0 . . ?
C113 C112 C111 120.0 . . ?
C113 C112 H112 120.0 . . ?
C112 C113 H113 120.0 . . ?
C112 C113 C114 120.0 . . ?
C114 C113 H113 120.0 . . ?
C113 C114 H114 120.0 . . ?
C115 C114 C113 120.0 . . ?
C115 C114 H114 120.0 . . ?
C114 C115 H115 120.0 . . ?
C114 C115 C116 120.0 . . ?
C116 C115 H115 120.0 . . ?
C111 C116 H116 120.0 . . ?
C115 C116 C111 120.0 . . ?
C115 C116 H116 120.0 . . ?
H7AA C7A H7AB 109.5 . . ?
H7AA C7A H7AC 109.5 . . ?
H7AB C7A H7AC 109.5 . . ?
C6A C7A H7AA 109.5 . . ?
C6A C7A H7AB 109.5 . . ?
C6A C7A H7AC 109.5 . . ?
C2A C1A H1A 120.0 . . ?
C2A C1A C6A 120.0 . . ?
C6A C1A H1A 120.0 . . ?
C1A C2A H2AA 120.0 . . ?
C1A C2A C3A 120.0 . . ?
C3A C2A H2AA 120.0 . . ?
C2A C3A H3A 120.0 . . ?
C4A C3A C2A 120.0 . . ?
C4A C3A H3A 120.0 . . ?
C3A C4A H4A 120.0 . . ?
C3A C4A C5A 120.0 . . ?
C5A C4A H4A 120.0 . . ?
C4A C5A H5A 120.0 . . ?
C6A C5A C4A 120.0 . . ?
C6A C5A H5A 120.0 . . ?
C1A C6A C7A 118.0(9) . . ?
C5A C6A C7A 121.9(9) . . ?
C5A C6A C1A 120.0 . . ?

loop_
_geom_bond_atom_site_label_1
_geom_bond_atom_site_label_2
_geom_bond_distance
_geom_bond_site_symmetry_2
_geom_bond_publ_flag
P1 C1 1.7786(17) . ?
P1 C3 1.7989(18) . ?
P1 C9 1.8044(17) . ?
P1 C15 1.8207(17) . ?
Al1 O1 1.7743(12) . ?
Al1 O2 1.7595(12) . ?
Al1 C1 2.0965(17) . ?
Al1 C21 1.9792(18) . ?
O1 C22 1.355(2) . ?
O2 C37 1.355(2) . ?
C1 H1 1.0000 . ?
C1 C2 1.553(2) . ?
C2 H2A 0.9800 . ?
C2 H2B 0.9800 . ?
C2 H2C 0.9800 . ?
C3 C4 1.388(3) . ?
C3 C8 1.397(3) . ?
C4 H4 0.9500 . ?
C4 C5 1.382(3) . ?
C5 H5 0.9500 . ?
C5 C6 1.369(3) . ?
C6 H6 0.9500 . ?
C6 C7 1.391(3) . ?
C7 H7 0.9500 . ?
C7 C8 1.387(3) . ?
C8 H8 0.9500 . ?
C9 C10 1.391(2) . ?
C9 C14 1.402(2) . ?
C10 H10 0.9500 . ?
C10 C11 1.383(3) . ?
C11 H11 0.9500 . ?
C11 C12 1.381(3) . ?
C12 H12 0.9500 . ?
C12 C13 1.383(3) . ?
C13 H13 0.9500 . ?
C13 C14 1.382(3) . ?
C14 H14 0.9500 . ?
C15 C16 1.394(3) . ?
C15 C20 1.398(3) . ?
C16 H16 0.9500 . ?
C16 C17 1.387(3) . ?
C17 H17 0.9500 . ?
C17 C18 1.383(3) . ?
C18 H18 0.9500 . ?
C18 C19 1.386(3) . ?
C19 H19 0.9500 . ?
C19 C20 1.380(3) . ?
C20 H20 0.9500 . ?
C21 H21A 0.9800 . ?
C21 H21B 0.9800 . ?
C21 H21C 0.9800 . ?
C22 C23 1.427(2) . ?
C22 C27 1.419(3) . ?
C23 C24 1.395(3) . ?
C23 C29 1.545(3) . ?
C24 H24 0.9500 . ?
C24 C25 1.383(3) . ?
C25 C26 1.384(3) . ?
C25 C28 1.513(3) . ?
C26 H26 0.9500 . ?
C26 C27 1.397(3) . ?
C27 C33 1.555(3) . ?
C28 H28A 0.9800 . ?
C28 H28B 0.9800 . ?
C28 H28C 0.9800 . ?
C29 C30 1.546(3) . ?
C29 C31 1.538(3) . ?
C29 C32 1.532(3) . ?
C30 H30A 0.9800 . ?
C30 H30B 0.9800 . ?
C30 H30C 0.9800 . ?
C31 H31A 0.9800 . ?
C31 H31B 0.9800 . ?
C31 H31C 0.9800 . ?
C32 H32A 0.9800 . ?
C32 H32B 0.9800 . ?
C32 H32C 0.9800 . ?
C33 C34 1.547(3) . ?
C33 C35 1.528(3) . ?
C33 C36 1.527(3) . ?
C34 H34A 0.9800 . ?
C34 H34B 0.9800 . ?
C34 H34C 0.9800 . ?
C35 H35A 0.9800 . ?
C35 H35B 0.9800 . ?
C35 H35C 0.9800 . ?
C36 H36A 0.9800 . ?
C36 H36B 0.9800 . ?
C36 H36C 0.9800 . ?
C37 C38 1.429(3) . ?
C37 C42 1.425(3) . ?
C38 C39 1.395(3) . ?
C38 C48 1.542(3) . ?
C39 H39 0.9500 . ?
C39 C40 1.383(3) . ?
C40 C41 1.378(3) . ?
C40 C43 1.509(3) . ?
C41 H41 0.9500 . ?
C41 C42 1.396(3) . ?
C42 C44 1.541(3) . ?
C43 H43A 0.9800 . ?
C43 H43B 0.9800 . ?
C43 H43C 0.9800 . ?
C44 C45 1.533(3) . ?
C44 C46 1.538(3) . ?
C44 C47 1.535(3) . ?
C45 H45A 0.9800 . ?
C45 H45B 0.9800 . ?
C45 H45C 0.9800 . ?
C46 H46A 0.9800 . ?
C46 H46B 0.9800 . ?
C46 H46C 0.9800 . ?
C47 H47A 0.9800 . ?
C47 H47B 0.9800 . ?
C47 H47C 0.9800 . ?
C48 C49 1.533(3) . ?
C48 C50 1.536(2) . ?
C48 C51 1.539(3) . ?
C49 H49A 0.9800 . ?
C49 H49B 0.9800 . ?
C49 H49C 0.9800 . ?
C50 H50A 0.9800 . ?
C50 H50B 0.9800 . ?
C50 H50C 0.9800 . ?
C51 H51A 0.9800 . ?
C51 H51B 0.9800 . ?
C51 H51C 0.9800 . ?
P2 C53 1.7805(17) . ?
P2 C54 1.8052(18) . ?
P2 C60 1.8223(18) . ?
P2 C66 1.7982(18) . ?
Al2 O3 1.7569(12) . ?
Al2 O4 1.7811(12) . ?
Al2 C53 2.0950(18) . ?
Al2 C72 1.9715(18) . ?
O3 C88 1.358(2) . ?
O4 C73 1.361(2) . ?
C52 H52A 0.9800 . ?
C52 H52B 0.9800 . ?
C52 H52C 0.9800 . ?
C52 C53 1.549(2) . ?
C53 H53 1.0000 . ?
C54 C55 1.387(3) . ?
C54 C59 1.397(3) . ?
C55 H55 0.9500 . ?
C55 C56 1.384(3) . ?
C56 H56 0.9500 . ?
C56 C57 1.381(3) . ?
C57 H57 0.9500 . ?
C57 C58 1.381(3) . ?
C58 H58 0.9500 . ?
C58 C59 1.385(3) . ?
C59 H59 0.9500 . ?
C60 C61 1.396(3) . ?
C60 C65 1.389(3) . ?
C61 H61 0.9500 . ?
C61 C62 1.385(3) . ?
C62 H62 0.9500 . ?
C62 C63 1.387(3) . ?
C63 H63 0.9500 . ?
C63 C64 1.372(3) . ?
C64 H64 0.9500 . ?
C64 C65 1.394(3) . ?
C65 H65 0.9500 . ?
C66 C67 1.400(3) . ?
C66 C71 1.392(3) . ?
C67 H67 0.9500 . ?
C67 C68 1.384(3) . ?
C68 H68 0.9500 . ?
C68 C69 1.384(3) . ?
C69 H69 0.9500 . ?
C69 C70 1.384(3) . ?
C70 H70 0.9500 . ?
C70 C71 1.381(3) . ?
C71 H71 0.9500 . ?
C72 H72A 0.9800 . ?
C72 H72B 0.9800 . ?
C72 H72C 0.9800 . ?
C73 C74 1.426(3) . ?
C73 C78 1.427(3) . ?
C74 C75 1.396(3) . ?
C74 C84 1.544(3) . ?
C75 H75 0.9500 . ?
C75 C76 1.378(3) . ?
C76 C77 1.384(3) . ?
C76 C79 1.516(3) . ?
C77 H77 0.9500 . ?
C77 C78 1.397(3) . ?
C78 C80 1.551(3) . ?
C79 H79A 0.9800 . ?
C79 H79B 0.9800 . ?
C79 H79C 0.9800 . ?
C80 C81 1.538(3) . ?
C80 C82 1.535(3) . ?
C80 C83 1.532(3) . ?
C81 H81A 0.9800 . ?
C81 H81B 0.9800 . ?
C81 H81C 0.9800 . ?
C82 H82A 0.9800 . ?
C82 H82B 0.9800 . ?
C82 H82C 0.9800 . ?
C83 H83A 0.9800 . ?
C83 H83B 0.9800 . ?
C83 H83C 0.9800 . ?
C84 C85 1.542(3) . ?
C84 C86 1.529(3) . ?
C84 C87 1.540(3) . ?
C85 H85A 0.9800 . ?
C85 H85B 0.9800 . ?
C85 H85C 0.9800 . ?
C86 H86A 0.9800 . ?
C86 H86B 0.9800 . ?
C86 H86C 0.9800 . ?
C87 H87A 0.9800 . ?
C87 H87B 0.9800 . ?
C87 H87C 0.9800 . ?
C88 C89 1.424(2) . ?
C88 C93 1.425(2) . ?
C89 C90 1.400(2) . ?
C89 C95 1.540(2) . ?
C90 H90 0.9500 . ?
C90 C91 1.383(3) . ?
C91 C92 1.384(3) . ?
C91 C94 1.509(3) . ?
C92 H92 0.9500 . ?
C92 C93 1.393(2) . ?
C93 C99 1.541(2) . ?
C94 H94A 0.9800 . ?
C94 H94B 0.9800 . ?
C94 H94C 0.9800 . ?
C95 C96 1.537(2) . ?
C95 C97 1.525(2) . ?
C95 C98 1.537(2) . ?
C96 H96A 0.9800 . ?
C96 H96B 0.9800 . ?
C96 H96C 0.9800 . ?
C97 H97A 0.9800 . ?
C97 H97B 0.9800 . ?
C97 H97C 0.9800 . ?
C98 H98A 0.9800 . ?
C98 H98B 0.9800 . ?
C98 H98C 0.9800 . ?
C99 C100 1.534(2) . ?
C99 C101 1.537(2) . ?
C99 C102 1.539(2) . ?
C100 H10A 0.9800 . ?
C100 H10B 0.9800 . ?
C100 H10C 0.9800 . ?
C101 H10D 0.9800 . ?
C101 H10E 0.9800 . ?
C101 H10F 0.9800 . ?
C102 H10G 0.9800 . ?
C102 H10H 0.9800 . ?
C102 H10I 0.9800 . ?
C103 H10J 0.9800 . ?
C103 H10K 0.9800 . ?
C103 H10L 0.9800 . ?
C103 C104 1.487(3) . ?
C104 C105 1.392(3) . ?
C104 C109 1.377(3) . ?
C105 H105 0.9500 . ?
C105 C106 1.376(3) . ?
C106 H106 0.9500 . ?
C106 C107 1.369(3) . ?
C107 H107 0.9500 . ?
C107 C108 1.357(4) . ?
C108 H108 0.9500 . ?
C108 C109 1.373(3) . ?
C109 H109 0.9500 . ?
C110 H11A 0.9800 . ?
C110 H11B 0.9800 . ?
C110 H11C 0.9800 . ?
C110 C111 1.488(6) . ?
C111 C112 1.3900 . ?
C111 C116 1.3900 . ?
C112 H112 0.9500 . ?
C112 C113 1.3900 . ?
C113 H113 0.9500 . ?
C113 C114 1.3900 . ?
C114 H114 0.9500 . ?
C114 C115 1.3900 . ?
C115 H115 0.9500 . ?
C115 C116 1.3900 . ?
C116 H116 0.9500 . ?
C7A H7AA 0.9800 . ?
C7A H7AB 0.9800 . ?
C7A H7AC 0.9800 . ?
C7A C6A 1.425(11) . ?
C1A H1A 0.9500 . ?
C1A C2A 1.3900 . ?
C1A C6A 1.3900 . ?
C2A H2AA 0.9500 . ?
C2A C3A 1.3900 . ?
C3A H3A 0.9500 . ?
C3A C4A 1.3900 . ?
C4A H4A 0.9500 . ?
C4A C5A 1.3900 . ?
C5A H5A 0.9500 . ?
C5A C6A 1.3900 . ?
